data_7133246
loop_
_publ_author_name
'Samanta, Krishanu'
'Mi, Jiashan'
'Chen, Albert D.'
'Li, Fangzhou'
'Staples, Richard J.'
'Rossini, Aaron J.'
'Ke, Chenfeng'

_publ_section_title
;
 Porous organic crystals crosslinked by free-radical reactions.
;
_journal_issue 57
_journal_name_full 'Chemical communications (Cambridge, England)'
_journal_page_first 7311
_journal_page_last 7314
_journal_paper_doi 10.1039/d4cc02454k
_journal_volume 60
_journal_year 2024
_chemical_formula_moiety 'C108 H103 N6 O18, 3[C6H14]'
_chemical_formula_sum 'C107 H98.1 N6 O18'
_chemical_formula_weight 1756.00
_space_group_crystal_system triclinic
_space_group_IT_number 2
_space_group_name_Hall '-P 1'
_space_group_name_H-M_alt 'P -1'
_atom_sites_solution_hydrogens geom
_atom_sites_solution_primary dual
_audit_block_doi 10.5517/ccdc.csd.cc2jsk2z
_audit_creation_date 2023-08-18
_audit_creation_method
;
Olex2 1.5
(compiled 2022.04.07 svn.rca3783a0 for OlexSys, GUI svn.r6498)
;
_audit_update_record
;
2024-04-10 deposited with the CCDC.	2024-06-13 downloaded from the CCDC.
;
_cell_angle_alpha 60.357(3)
_cell_angle_beta 83.564(3)
_cell_angle_gamma 74.230(4)
_cell_formula_units_Z 2
_cell_length_a 14.4122(8)
_cell_length_b 21.9201(8)
_cell_length_c 22.0159(5)
_cell_measurement_reflns_used 5865
_cell_measurement_temperature 99.98(11)
_cell_measurement_theta_max 52.6740
_cell_measurement_theta_min 2.3920
_cell_volume 5815.3(5)
_computing_cell_refinement 'CrysAlisPro 1.171.42.49 (Rigaku OD, 2022)'
_computing_data_collection 'CrysAlisPro 1.171.42.49 (Rigaku OD, 2022)'
_computing_data_reduction 'CrysAlisPro 1.171.42.49 (Rigaku OD, 2022)'
_computing_molecular_graphics 'Olex2 1.5 (Dolomanov et al., 2009)'
_computing_publication_material 'Olex2 1.5 (Dolomanov et al., 2009)'
_computing_structure_refinement 'SHELXL 2018/3 (Sheldrick, 2015)'
_computing_structure_solution 'SHELXT 2018/2 (Sheldrick, 2018)'
_diffrn_ambient_environment N~2~
_diffrn_ambient_temperature 99.98(11)
_diffrn_detector 'Hybrid Pixel Array Detector'
_diffrn_detector_area_resol_mean 10.0000
_diffrn_detector_type HyPix
_diffrn_measured_fraction_theta_full 0.971
_diffrn_measured_fraction_theta_max 0.971
_diffrn_measurement_details
;
List of Runs (angles in degrees, time in seconds):

  # Type    Start    End  Width  t~exp~   \w     \q     \k     \f   Frames
#--------------------------------------------------------------------------
  1  \w   -106.00 -28.00   0.50   10.00    --  -48.74 -72.00 147.00  156
  2  \w    -68.00  12.00   0.50   10.00    --  -48.74  72.00 -83.00  160
  3  \w    -20.00  70.00   0.50   10.00    --   48.74 -72.00 147.00  180
  4  \w     28.00 112.00   0.50   10.00    --   48.74  72.00 -83.00  168
  5  \w    -91.00 -19.00   0.50   40.00    --  -86.25  72.00 -83.00  144
  6  \w   -150.00 -65.00   0.50   40.00    --  -86.25 -72.00 147.00  170
  7  \w     87.00 164.00   0.50   40.00    --  107.75  72.00 -83.00  154
  8  \w     35.00  91.00   0.50   40.00    --  107.75 -72.00 147.00  112
  9  \w    -26.00  27.00   0.50   10.00    --   48.74 -19.00 150.00  106
 10  \w    -51.00 -14.00   0.50   40.00    --  -86.25  45.00 120.00   74
 11  \w    -71.00 -13.00   0.50   40.00    --  -86.25  61.00  90.00  116
 12  \w     94.00 178.00   0.50   40.00    --  107.75  15.00-150.00  168
 13  \w     36.00 106.00   0.50   40.00    --  107.75 -94.00 120.00  140
 14  \w     46.00 112.00   0.50   40.00    --  107.75-125.00 -60.00  132
 15  \w     95.00 178.00   0.50   40.00    --  107.75  30.00-120.00  166
 16  \w    116.00 178.00   0.50   40.00    --  107.75  45.00 150.00  124
 17  \w     35.00  70.00   0.50   40.00    --  107.75 -61.00 -30.00   70
 18  \w     39.00 112.00   0.50   40.00    --  107.75-125.00   0.00  146
 19  \w     40.00 112.00   0.50   40.00    --  107.75-125.00  90.00  144
 20  \w     95.00 178.00   0.50   40.00    --  107.75 125.00  90.00  166
 21  \w     36.00 104.00   0.50   40.00    --  107.75 -94.00  90.00  136
 22  \w     38.00 112.00   0.50   40.00    --  107.75-125.00  60.00  148
;
_diffrn_measurement_device 'four-circle diffractometer'
_diffrn_measurement_device_type 'XtaLAB Synergy, Dualflex, HyPix'
_diffrn_measurement_method '\w scans'
_diffrn_orient_matrix_type 'CrysAlisPro convention (1999,Acta A55,543-557)'
_diffrn_orient_matrix_UB_11 -0.0306261000
_diffrn_orient_matrix_UB_12 -0.0687476000
_diffrn_orient_matrix_UB_13 0.0552516000
_diffrn_orient_matrix_UB_21 0.1015076000
_diffrn_orient_matrix_UB_22 -0.0322572000
_diffrn_orient_matrix_UB_23 0.0345258000
_diffrn_orient_matrix_UB_31 -0.0332326000
_diffrn_orient_matrix_UB_32 0.0347852000
_diffrn_orient_matrix_UB_33 0.0473499000
_diffrn_radiation_monochromator mirror
_diffrn_radiation_probe x-ray
_diffrn_radiation_type 'Cu K\a'
_diffrn_radiation_wavelength 1.54184
_diffrn_reflns_av_R_equivalents 0.0752
_diffrn_reflns_av_unetI/netI 0.0609
_diffrn_reflns_Laue_measured_fraction_full 0.971
_diffrn_reflns_Laue_measured_fraction_max 0.971
_diffrn_reflns_limit_h_max 15
_diffrn_reflns_limit_h_min -16
_diffrn_reflns_limit_k_max 24
_diffrn_reflns_limit_k_min -23
_diffrn_reflns_limit_l_max 24
_diffrn_reflns_limit_l_min -18
_diffrn_reflns_number 50666
_diffrn_reflns_point_group_measured_fraction_full 0.971
_diffrn_reflns_point_group_measured_fraction_max 0.971
_diffrn_reflns_theta_full 58.934
_diffrn_reflns_theta_max 58.934
_diffrn_reflns_theta_min 4.780
_diffrn_source 'micro-focus sealed X-ray tube'
_diffrn_source_type 'PhotonJet (Cu) X-ray Source'
_exptl_absorpt_coefficient_mu 0.557
_exptl_absorpt_correction_T_max 1.00000
_exptl_absorpt_correction_T_min 0.56947
_exptl_absorpt_correction_type multi-scan
_exptl_absorpt_process_details
;
CrysAlisPro 1.171.42.49 (Rigaku Oxford Diffraction, 2022)
Empirical absorption correction using spherical harmonics,
implemented in SCALE3 ABSPACK scaling algorithm.
;
_exptl_crystal_colour 'clear light colourless'
_exptl_crystal_colour_lustre clear
_exptl_crystal_colour_modifier light
_exptl_crystal_colour_primary colourless
_exptl_crystal_density_diffrn 1.003
_exptl_crystal_description needle
_exptl_crystal_F_000 1852
_exptl_crystal_size_max 0.1
_exptl_crystal_size_mid 0.03
_exptl_crystal_size_min 0.03
_refine_diff_density_max 0.478
_refine_diff_density_min -0.464
_refine_diff_density_rms 0.078
_refine_ls_extinction_method none
_refine_ls_goodness_of_fit_ref 1.258
_refine_ls_hydrogen_treatment constr
_refine_ls_matrix_type full
_refine_ls_number_parameters 1384
_refine_ls_number_reflns 16236
_refine_ls_number_restraints 1089
_refine_ls_restrained_S_all 1.320
_refine_ls_R_factor_all 0.1991
_refine_ls_R_factor_gt 0.1490
_refine_ls_shift/su_max 0.005
_refine_ls_shift/su_mean 0.000
_refine_ls_structure_factor_coef Fsqd
_refine_ls_weighting_details 'w=1/[\s^2^(Fo^2^)+(0.2000P)^2^] where P=(Fo^2^+2Fc^2^)/3'
_refine_ls_weighting_scheme calc
_refine_ls_wR_factor_gt 0.3708
_refine_ls_wR_factor_ref 0.4088
_reflns_Friedel_coverage 0.000
_reflns_number_gt 8388
_reflns_number_total 16236
_reflns_threshold_expression 'I > 2\s(I)'
_cod_data_source_file d4cc02454k2.cif
_cod_data_source_block ck1222b_1
_cod_depositor_comments 'Adding full bibliography for 7133244--7133247.cif.'
_cod_original_formula_sum 'C107 H98.10 N6 O18'
_cod_database_code 7133246
_shelx_shelxl_version_number 2018/3
_chemical_oxdiff_formula C56H53N3O9
_chemical_oxdiff_usercomment S1-BTAallyl-Isoprene
_shelx_space_group_comment
;
The symmetry employed for this shelxl refinement is uniquely defined
by the following loop, which should always be used as a source of
symmetry information in preference to the above space-group names.
They are only intended as comments.
;
_shelx_estimated_absorpt_t_max 0.983
_shelx_estimated_absorpt_t_min 0.946
_olex2_refinement_description
;
1. Fixed Uiso
 At 1.2 times of:
  All C(H) groups, All C(H,H) groups, All C(H,H,H,H) groups, All N(H) groups,
  All N(H,H) groups
 At 1.5 times of:
  All C(H,H,H) groups, All O(H) groups
2. Restrained distances
 C77B-C76B = C76B-C75 = C77B_$3-C85 = C84-C85 = C88-C85 = C86-C85 = C89B-C90B =
  C87-C89B = C87-C86 = C86-C105 = C1B-C105 = C88-C85 = C1B-C105 = C86-C105
 1.54 with sigma of 0.02
 C84-C88
 2.6 with sigma of 0.02
 C74-C73
 1.3 with sigma of 0.02
 C73-C72
 1.5 with sigma of 0.02
 C104-C103 = C1B-C1D
 1.5 with sigma of 0.02
 N6A-C103 = N6B-C1D = N6A-C102 = N6B-C102
 1.45 with sigma of 0.02
 C104-N6A
 2.4 with sigma of 0.02
 C104-C1
 1.35 with sigma of 0.02
 C103-C1
 2.5 with sigma of 0.02
 C87-C90B
 2.6 with sigma of 0.02
 C1D-C105
 2.6 with sigma of 0.02
 C47-C101
 2.6 with sigma of 0.02
 C84-C86
 2.6 with sigma of 0.02
 C1-C80B_$2
 1.54 with sigma of 0.02
 C1_$1-C80B
 1.54 with sigma of 0.02
 C79B-C1_$1
 2.66 with sigma of 0.02
 C78B-C80B
 2.66 with sigma of 0.02
 C1-C1D
 2.66 with sigma of 0.02
 C75-C77B
 2.66 with sigma of 0.02
 C105-C103
 2.66 with sigma of 0.02
 C105-C85
 2.66 with sigma of 0.02
 C1B-C86
 2.6 with sigma of 0.02
 C83-C82
 1.54 with sigma of 0.02
 C103-C1B
 1.54 with sigma of 0.02
 C86-C85
 1.54 with sigma of 0.02
 N2-C78A = N2-C78B
 1.47 with sigma of 0.02
 C105-C87
 2.6 with sigma of 0.02
 C85-C87
 2.6 with sigma of 0.02
 C103-C102
 2.6 with sigma of 0.02
 C103-C1G
 2.6 with sigma of 0.02
 O19A-N6A
 2.3 with sigma of 0.02
 C57-N6A
 2.5 with sigma of 0.02
 C77-C92
 2.5 with sigma of 0.02
 C75-C77A
 2.6 with sigma of 0.02
 C80B_$2-C104
 2.6 with sigma of 0.02
 C79B_$2-C1
 2.6 with sigma of 0.02
 C77A_$3-C85 = C77B_$3-C85
 1.54 with sigma of 0.02
 C84-C77A_$3
 2.6 with sigma of 0.02
 C84-C83
 1.54 with sigma of 0.02
 C90A-C91A
 1.5 with sigma of 0.02
 H4A-H84B
 1.8 with sigma of 0.02
 H87A-H16
 1.8 with sigma of 0.02
 H84B-H4A
 2 with sigma of 0.02
 H16-H87A
 2 with sigma of 0.02
 C85-C83
 2.5 with sigma of 0.02
 C86-C88 \\sim C88-C77B_$3
 with sigma of 0.02
 C87-C89B \\sim C87-C86 \\sim C86-C85 \\sim C88-C85 \\sim C84-C85 \\sim
C86-C105 \\sim C1B-C105
 with sigma of 0.02
 C76A-C77A \\sim C76B-C77B
 with sigma of 0.02
 C86-C88 \\sim C88-C84
 with sigma of 0.02
 C90B-C91B \\sim C87-C86 \\sim C86-C85 \\sim C84-C85
 with sigma of 0.02
 C86-C105 \\sim C1B-C105
 with sigma of 0.02
 C89B-C90B \\sim C87-C89B \\sim C87-C86
 with sigma of 0.02
 C1E-C47 \\sim C100-C47
 with sigma of 0.02
 C100-C1F \\sim C1E-C101
 with sigma of 0.02
 C96A-C97 \\sim C96B-C97
 with sigma of 0.02
 C93A-C43 \\sim C43-C93B
 with sigma of 0.02
 C79A-C78A \\sim C79B-C78B
 with sigma of 0.02
 N2-C78A \\sim N2-C78B
 with sigma of 0.02
 N6B-C1D \\sim N6A-C103
 with sigma of 0.02
 N6B-C102 \\sim N6A-C102
 with sigma of 0.02
 C104-C103 \\sim C1D-C1B
 with sigma of 0.02
 C4B-C77 \\sim C4A-C1A
 with sigma of 0.02
 C104-C1D \\sim C104-C1 \\sim C1_$1-C80B \\sim C79B-C80B \\sim C79B-C78B
 with sigma of 0.02
 C102-C57 \\sim C1G-C57
 with sigma of 0.02
 N6A-C1G \\sim N6B-C102
 with sigma of 0.02
 O18A-C102 \\sim O19A-C1G
 with sigma of 0.02
 C80A-C79A \\sim C80A-C82
 with sigma of 0.02
 C4B-N4 \\sim N4-C4A
 with sigma of 0.02
 O19A-C1G \\sim O18A-C102
 with sigma of 0.02
 N6B-C1G \\sim N6A-C102
 with sigma of 0.02
 C1G-C57 \\sim C102-C57
 with sigma of 0.02
 C4B-C92 \\sim C4A-C92
 with sigma of 0.02
 C4A-C1A \\sim C4B-C77
 with sigma of 0.02
 C83-C82 \\sim C84-C83 \\sim C84-C85 \\sim C86-C85 \\sim C87-C86
 with sigma of 0.02
 C99-C98 \\sim C90A-C98 \\sim C89A-C90A \\sim C89A-C99
 with sigma of 0.02
3. Restrained planarity
 C57, C102, O18A, N6A
 with sigma of 0.1
4. Uiso/Uaniso restraints and constraints
N1 \\sim C76B \\sim C77B \\sim C75 \\sim C71 \\sim O5 \\sim C76A \\sim C77A:
within 2A with sigma of 0.04 and sigma for terminal atoms of 0.08 within 2A
C83 \\sim C84 \\sim C85 \\sim C88 \\sim C86: within 2A with sigma of 0.04 and
sigma for terminal atoms of 0.08 within 2A
C88 \\sim C84 \\sim C85 \\sim C86 \\sim C87 \\sim C89B: within 2A with sigma of
0.04 and sigma for terminal atoms of 0.08 within 2A
C87 \\sim C85 \\sim C84 \\sim C86 \\sim C90B: within 2A with sigma of 0.04 and
sigma for terminal atoms of 0.08 within 2A
C89A \\sim C92A \\sim C91A \\sim C90A \\sim C96A \\sim C95A \\sim C94A \\sim
C93A \\sim C92B \\sim C93B \\sim C96B \\sim C94B \\sim C91B \\sim C90B \\sim
C95B: within 2A with sigma of 0.01 and sigma for terminal atoms of 0.02 within
2A
C101 \\sim C100: within 2A with sigma of 0.04 and sigma for terminal atoms of
0.08 within 2A
C101 \\sim C100 \\sim C1E \\sim C1F: within 2A with sigma of 0.04 and sigma for
terminal atoms of 0.08 within 2A
C72 \\sim C73: within 2A with sigma of 0.04 and sigma for terminal atoms of
0.08 within 2A
C79A \\sim C80A \\sim C78A \\sim C78B \\sim C79B \\sim C80B: within 2A with
sigma of 0.01 and sigma for terminal atoms of 0.02 within 2A
C103 \\sim N6B \\sim C1B: within 2A with sigma of 0.01 and sigma for terminal
atoms of 0.02 within 2A
N6A \\sim C103 \\sim C104 \\sim N6B \\sim C1B \\sim C1D: within 2A with sigma
of 0.01 and sigma for terminal atoms of 0.02 within 2A
C104: within 2A with sigma of 0.01 and sigma for terminal atoms of 0.02 within
2A
C105 \\sim C1B \\sim C1D: within 2A with sigma of 0.01 and sigma for terminal
atoms of 0.02 within 2A
C72 \\sim C73 \\sim C74: within 2A with sigma of 0.01 and sigma for terminal
atoms of 0.02 within 2A
C1 \\sim C103 \\sim C104 \\sim C1B \\sim C1D: within 2A with sigma of 0.01 and
sigma for terminal atoms of 0.02 within 2A
C92 \\sim C1A \\sim C4A \\sim C77 \\sim C4B: within 2A with sigma of 0.01 and
sigma for terminal atoms of 0.02 within 2A
C78B \\sim C79B \\sim C80B \\sim C1 \\sim C104 \\sim C1D: within 2A with sigma
of 0.01 and sigma for terminal atoms of 0.02 within 2A
C83 \\sim C82: within 2A with sigma of 0.01 and sigma for terminal atoms of
0.02 within 2A
C102 \\sim C1G: within 2A with sigma of 0.04 and sigma for terminal atoms of
0.08 within 2A
O18A \\sim O19A: within 2A with sigma of 0.01 and sigma for terminal atoms of
0.02 within 2A
N6B \\sim N6A: within 2A with sigma of 0.01 and sigma for terminal atoms of
0.02 within 2A
C1G \\sim C102: within 2A with sigma of 0.01 and sigma for terminal atoms of
0.02 within 2A
Uanis(C78A) \\sim Ueq, Uanis(C78B) \\sim Ueq, Uanis(C79B) \\sim Ueq,
Uanis(C80B) \\sim Ueq, Uanis(C79A) \\sim Ueq, Uanis(C80A) \\sim Ueq, Uanis(C82)
\\sim Ueq, Uanis(C83) \\sim Ueq, Uanis(C84) \\sim Ueq, Uanis(C88) \\sim Ueq,
Uanis(C85) \\sim Ueq, Uanis(C86) \\sim Ueq, Uanis(C87) \\sim Ueq, Uanis(C89B)
\\sim Ueq, Uanis(C99) \\sim Ueq, Uanis(C98) \\sim Ueq, Uanis(C101) \\sim Ueq,
Uanis(C1F) \\sim Ueq, Uanis(C100) \\sim Ueq, Uanis(C1E) \\sim Ueq, Uanis(C77)
\\sim Ueq, Uanis(C1A) \\sim Ueq, Uanis(C4A) \\sim Ueq, Uanis(C4B) \\sim Ueq,
Uanis(C92) \\sim Ueq, Uanis(C104) \\sim Ueq, Uanis(C1) \\sim Ueq, Uanis(C1D)
\\sim Ueq: with sigma of 0.04 and sigma for terminal atoms of 0.08
5. Rigid body (RIGU) restrains
 N1, C76B, C77B, C75, C71, O5, C76A, C77A
 with sigma for 1-2 distances of 0.004 and sigma for 1-3 distances of 0.004
 C84, C85, C88, C86, C87
 with sigma for 1-2 distances of 0.004 and sigma for 1-3 distances of 0.004
 C87, C85, C84, C86, C90B
 with sigma for 1-2 distances of 0.004 and sigma for 1-3 distances of 0.004
 C101, C100, C72, C73
 with sigma for 1-2 distances of 0.004 and sigma for 1-3 distances of 0.004
 C101, C100, C1E, C1F
 with sigma for 1-2 distances of 0.004 and sigma for 1-3 distances of 0.004
 C97, C89A, C92A, C91A, C90A, C96A, C95A, C94A, C93A, C92B, C93B, C96B, C94B,
 C91B, C90B, C95B
 with sigma for 1-2 distances of 0.001 and sigma for 1-3 distances of 0.001
 C79A, C80A, C78A, C78B, C79B, C80B
 with sigma for 1-2 distances of 0.001 and sigma for 1-3 distances of 0.001
 C103, N6B, C1B
 with sigma for 1-2 distances of 0.001 and sigma for 1-3 distances of 0.001
 N6A, C103, C104, N6B, C1B, C1D
 with sigma for 1-2 distances of 0.001 and sigma for 1-3 distances of 0.001
 C105, C1B, C1D
 with sigma for 1-2 distances of 0.001 and sigma for 1-3 distances of 0.001
 C72, C73, C74
 with sigma for 1-2 distances of 0.001 and sigma for 1-3 distances of 0.001
 C1, C103, C104, C1B, C1D
 with sigma for 1-2 distances of 0.001 and sigma for 1-3 distances of 0.001
 C92, C1A, C4A, C77, C4B
 with sigma for 1-2 distances of 0.001 and sigma for 1-3 distances of 0.001
 C1, C104, C79B, C80B, C1D, C78B
 with sigma for 1-2 distances of 0.001 and sigma for 1-3 distances of 0.001
 C77B, C76B, C75
 with sigma for 1-2 distances of 0.001 and sigma for 1-3 distances of 0.001
 C83
 with sigma for 1-2 distances of 0.001 and sigma for 1-3 distances of 0.001
6. Others
 Sof(H98)=Sof(C89B)=Sof(H89A)=Sof(H89B)=Sof(C92B)=Sof(H92F)=Sof(C93B)=
 Sof(C96B)=Sof(C94B)=Sof(H94B)=Sof(C91B)=Sof(C90B)=Sof(H90B)=Sof(H90C)=
 Sof(C95B)=Sof(H95B)=1-FVAR(1)
 Sof(C89A)=Sof(H89C)=Sof(H89D)=Sof(C92A)=Sof(H92E)=Sof(C91A)=Sof(C96A)=
 Sof(C95A)=Sof(H95A)=Sof(C94A)=Sof(H94A)=Sof(C93A)=Sof(C90A)=Sof(H90A)=FVAR(1)
 Sof(C1)=Sof(H1A)=Sof(H1B)=Sof(C104)=Sof(H10E)=Sof(H10F)=Sof(N6B)=Sof(H6B)=
 Sof(C1D)=Sof(H1DA)=Sof(H1DB)=Sof(C1G)=Sof(O19A)=1-FVAR(2)
 Sof(O18A)=Sof(C105)=Sof(H10A)=Sof(H10B)=Sof(C102)=Sof(N6A)=Sof(H6A)=Sof(C103)=
 Sof(H10C)=Sof(H10D)=Sof(C1B)=Sof(H1BA)=Sof(H1BB)=FVAR(2)
 Sof(H2B)=Sof(C78B)=Sof(H78C)=Sof(H78D)=Sof(C79B)=Sof(H79C)=Sof(H79D)=
 Sof(C80B)=Sof(H80C)=Sof(H80D)=1-FVAR(3)
 Sof(H2A)=Sof(C79A)=Sof(H79A)=Sof(H79B)=Sof(C80A)=Sof(H80A)=Sof(H80B)=
 Sof(C78A)=Sof(H78A)=Sof(H78B)=FVAR(3)
 Sof(H92C)=Sof(H92D)=Sof(C77)=Sof(H77C)=Sof(H77D)=Sof(C4B)=Sof(H4B)=1-FVAR(4)
 Sof(H92A)=Sof(H92B)=Sof(C1A)=Sof(H1AA)=Sof(H1AB)=Sof(C4A)=Sof(H4AA)=FVAR(4)
 Sof(C101)=Sof(H10G)=Sof(H10H)=Sof(C1E)=Sof(H1E)=1-FVAR(5)
 Sof(C100)=Sof(H100)=Sof(C1F)=Sof(H1FA)=Sof(H1FB)=FVAR(5)
 Sof(C76B)=Sof(H76A)=Sof(H76B)=Sof(C77B)=Sof(H77A)=Sof(H77B)=Sof(H75C)=
 Sof(H75D)=1-FVAR(6)
 Sof(H75A)=Sof(H75B)=Sof(C76A)=Sof(H76C)=Sof(H76D)=Sof(C77A)=Sof(H77E)=
 Sof(H77F)=FVAR(6)
7.a Ternary CH refined with riding coordinates:
 C86(H86), C82(H82), C90A(H90A)
7.b Secondary CH2 refined with riding coordinates:
 C99(H99A,H99B), C87(H87A,H87B), C105(H10A,H10B), C89B(H89A,H89B), C76B(H76A,
 H76B), C77B(H77A,H77B), C84(H84A,H84B), C1(H1A,H1B), C60(H60A,H60B), C75(H75C,
 H75D), C75(H75A,H75B), C89A(H89C,H89D), C92(H92A,H92B), C92(H92C,H92D),
 C103(H10C,H10D), C79A(H79A,H79B), C104(H10E,H10F), C80A(H80A,H80B), C78A(H78A,
 H78B), C1B(H1BA,H1BB), C78B(H78C,H78D), C79B(H79C,H79D), C72(H72A,H72B),
 C90B(H90B,H90C), C80B(H80C,H80D), C1D(H1DA,H1DB), C76A(H76C,H76D), C77A(H77E,
 H77F), C83(H83A,H83B)
7.c Me refined with riding coordinates:
 C88(H88A,H88B,H88C)
7.d Aromatic/amide H refined with riding coordinates:
 N5(H5), N3(H3), N1(H1), N2(H2A), N2(H2B), N4(H4), C98(H98), C46(H46),
 C40(H40), C61(H61), C9(H9), C50(H50), C34(H34), C35(H35), C6(H6), C69(H69),
 C49(H49), C52(H52), C42(H42), C5(H5A), C67(H67), C19(H19), C54(H54), C32(H32),
 C15(H15A), C13(H13), C28(H28), C37(H37), C4(H4A), C11(H11A), C16(H16),
 C22(H22), C65(H65), C56(H56), C25(H25), C44(H44), N6A(H6A), C92A(H92E),
 C95A(H95A), C94A(H94A), C4A(H4AA), N6B(H6B), C92B(H92F), C94B(H94B),
 C95B(H95B), C73(H73), C100(H100), C4B(H4B), C1E(H1E), C26(H26)
7.e Fitted hexagon refined as free rotating group:
 C92A(C91A,C96A,C95A,C94A,C93A)
7.f X=CH2 refined with riding coordinates:
 C38(H38A,H38B), C62(H62A,H62B), C29(H29A,H29B), C1A(H1AA,H1AB), C101(H10G,
 H10H), C77(H77C,H77D), C74(H74A,H74B), C1F(H1FA,H1FB)
7.g Idealised tetrahedral OH refined as rotating group:
 O8(H8), O15(H15), O11(H11)
;
_smtbx_masks_special_details
;
A solvent mask was calculated and 268 electrons were 
found in a volume of 1636\%A^3^ in 1 void per unit cell. 
This is consistent with the presence of 
3[C6H12] per Asymmetric Unit 
which account for 288 electrons 
per unit cell.
;
_smtbx_masks_void_probe_radius 1.2
_smtbx_masks_void_truncation_radius 1.2
_olex2_submission_special_instructions 'No special instructions were received'
_oxdiff_exptl_absorpt_empirical_details
;
Empirical correction (ABSPACK) includes:
- Absorption correction using spherical harmonics
- Frame scaling
;
_oxdiff_exptl_absorpt_empirical_full_max 1.386
_oxdiff_exptl_absorpt_empirical_full_min 0.613

loop_
_space_group_symop_operation_xyz
'x, y, z'
'-x, -y, -z'

loop_
_atom_site_label
_atom_site_type_symbol
_atom_site_fract_x
_atom_site_fract_y
_atom_site_fract_z
_atom_site_U_iso_or_equiv
_atom_site_adp_type
_atom_site_occupancy
_atom_site_site_symmetry_order
_atom_site_calc_flag
_atom_site_refinement_flags_posn
_atom_site_refinement_flags_adp
_atom_site_refinement_flags_occupancy
_atom_site_disorder_assembly
_atom_site_disorder_group
O7 O -0.1095(4) -0.2757(2) 0.30105(19) 0.1165(16) Uani 1 1 d . . . . .
O17 O 0.3590(4) 0.2228(2) 0.79004(17) 0.1331(19) Uani 1 1 d . . . . .
O3 O 0.3917(5) -0.0254(3) 0.5826(2) 0.156(2) Uani 1 1 d . . . . .
O13 O 0.1293(5) -0.6035(2) 0.5961(2) 0.143(2) Uani 1 1 d . . . . .
O2 O 0.0898(5) 0.0641(3) 0.4610(3) 0.151(2) Uani 1 1 d . . . . .
O6 O -0.0889(4) -0.1699(2) 0.5175(2) 0.1298(18) Uani 1 1 d . . . . .
O14 O 0.3648(4) -0.5653(2) 0.5476(2) 0.1233(16) Uani 1 1 d . . . . .
O12 O 0.1274(5) -0.6238(2) 0.5083(3) 0.157(2) Uani 1 1 d . . . . .
O1 O 0.1535(5) -0.0266(3) 0.5602(3) 0.1375(19) Uani 1 1 d . . . . .
O4 O 0.3290(5) 0.0867(3) 0.5033(3) 0.160(2) Uani 1 1 d . . . . .
O8 O 0.1971(8) -0.0861(3) -0.0701(3) 0.215(4) Uani 1 1 d . . . . .
H8 H 0.199629 -0.064262 -0.113894 0.322 Uiso 1 1 calc R U . . .
O15 O 0.3874(6) -0.5512(3) 0.4412(2) 0.160(2) Uani 1 1 d . . . . .
H15 H 0.411173 -0.596214 0.460637 0.240 Uiso 1 1 calc R U . . .
O18A O -0.232(5) 0.051(3) 0.212(3) 0.195(14) Uani 0.118(9) 1 d D U P A 1
O16 O 0.3672(6) 0.3231(3) 0.4658(2) 0.188(3) Uani 1 1 d . . . . .
O9 O 0.1487(6) 0.0246(3) -0.0878(3) 0.164(2) Uani 1 1 d . . . . .
O11 O 0.3353(6) 0.1195(3) -0.0846(2) 0.153(2) Uani 1 1 d . . . . .
H11 H 0.312816 0.141190 -0.125676 0.229 Uiso 1 1 calc R U . . .
N5 N -0.1201(5) -0.1765(2) 0.1976(2) 0.1121(19) Uani 1 1 d . . . . .
H5 H -0.127916 -0.129148 0.174434 0.135 Uiso 1 1 calc R U . . .
N3 N 0.3563(5) 0.3261(3) 0.6927(2) 0.125(2) Uani 1 1 d . . . . .
H3 H 0.353200 0.349265 0.646661 0.150 Uiso 1 1 calc R U . . .
N1 N 0.4015(5) -0.0089(2) 0.7885(2) 0.126(2) Uani 1 1 d . U . . .
H1 H 0.392623 0.014812 0.812114 0.152 Uiso 1 1 calc R U . . .
N2 N 0.3456(5) 0.2296(3) 0.4609(2) 0.128(2) Uani 1 1 d D . . . .
H2A H 0.357993 0.182009 0.484215 0.154 Uiso 0.469(10) 1 calc R U P B 1
H2B H 0.326627 0.189203 0.480159 0.154 Uiso 0.531(10) 1 calc R U P B 2
N4 N -0.0908(6) -0.2735(3) 0.5243(2) 0.142(3) Uani 1 1 d D . . . .
H4 H -0.097372 -0.296997 0.502811 0.171 Uiso 1 1 calc R U . . .
C27 C 0.3781(6) -0.5289(3) 0.4882(3) 0.106(2) Uani 1 1 d . . . . .
C99 C 0.4981(13) -0.1935(6) 0.0525(7) 0.257(8) Uani 1 1 d D U . . .
H99A H 0.547059 -0.197706 0.083449 0.309 Uiso 1 1 calc R U . C 1
H99B H 0.530369 -0.208546 0.018183 0.309 Uiso 1 1 calc R U . C 1
C87 C 0.1479(13) 0.1414(17) 0.0856(16) 0.59(2) Uani 1 1 d D U . . .
H87A H 0.199916 0.141941 0.052037 0.706 Uiso 1 1 calc DR U . D 2
H87B H 0.117644 0.193028 0.071219 0.706 Uiso 1 1 calc R U . D 2
C98 C 0.4305(10) -0.1183(6) 0.0175(4) 0.201(5) Uani 1 1 d D U . . .
H98 H 0.400652 -0.101452 -0.026154 0.241 Uiso 0.528(10) 1 calc R U P E 2
C36 C 0.1247(6) -0.0038(4) 0.5016(4) 0.116(2) Uani 1 1 d . . . . .
C48 C 0.1286(5) -0.5048(3) 0.4827(3) 0.1009(19) Uani 1 1 d . . . . .
C85 C 0.2638(13) 0.1550(15) 0.1725(10) 0.565(18) Uani 1 1 d D U . . .
C105 C 0.133(3) 0.081(3) 0.2160(16) 0.204(12) Uani 0.118(9) 1 d D U P A 1
H10A H 0.153065 0.027448 0.238456 0.245 Uiso 0.118(9) 1 calc R U P A 1
H10B H 0.137699 0.095081 0.251732 0.245 Uiso 0.118(9) 1 calc R U P A 1
C24 C 0.3823(6) -0.4506(4) 0.4538(3) 0.112(2) Uani 1 1 d . . . . .
C63 C 0.3541(7) 0.2603(3) 0.4977(3) 0.136(3) Uani 1 1 d . . . . .
C47 C 0.1350(7) -0.4727(3) 0.4122(3) 0.131(3) Uani 1 1 d D . . . .
C59 C -0.1164(5) -0.2107(3) 0.2674(3) 0.102(2) Uani 1 1 d . . . . .
C89B C 0.071(2) 0.118(3) 0.063(4) 0.49(3) Uani 0.528(10) 1 d D U P E 2
H89A H 0.028761 0.164034 0.027871 0.593 Uiso 0.528(10) 1 calc R U P E 2
H89B H 0.030450 0.099053 0.104679 0.593 Uiso 0.528(10) 1 calc R U P E 2
C46 C 0.1341(7) -0.4008(3) 0.3751(3) 0.137(3) Uani 1 1 d . . . . .
H46 H 0.139065 -0.379526 0.325713 0.164 Uiso 1 1 calc R U . . .
C40 C 0.1287(5) -0.2397(3) 0.3960(3) 0.0892(16) Uani 1 1 d . . . . .
H40 H 0.126256 -0.262655 0.445538 0.107 Uiso 1 1 calc R U . . .
C38 C 0.2496(12) -0.2326(6) 0.6097(5) 0.220(7) Uani 1 1 d . . . . .
H38A H 0.255273 -0.264524 0.591327 0.264 Uiso 1 1 calc R U . . .
H38B H 0.274009 -0.250722 0.655417 0.264 Uiso 1 1 calc R U . . .
C70 C 0.3582(6) 0.2571(3) 0.7263(3) 0.111(2) Uani 1 1 d . . . . .
C61 C -0.0102(14) -0.2406(8) 0.1461(6) 0.202(6) Uani 1 1 d . . . . .
H61 H 0.027356 -0.206047 0.128687 0.243 Uiso 1 1 calc R U . . .
C88 C 0.2124(19) 0.2365(16) 0.1197(14) 0.62(3) Uani 1 1 d D U . . .
H88A H 0.241981 0.269124 0.124657 0.927 Uiso 1 1 calc R U . . .
H88B H 0.219695 0.244349 0.071722 0.927 Uiso 1 1 calc R U . . .
H88C H 0.143679 0.246305 0.129982 0.927 Uiso 1 1 calc R U . . .
C76B C 0.5298(13) -0.1260(9) 0.8209(10) 0.193(6) Uani 0.666(19) 1 d D U P F 2
H76A H 0.545436 -0.090058 0.773897 0.231 Uiso 0.666(19) 1 calc R U P F 2
H76B H 0.520696 -0.165659 0.814390 0.231 Uiso 0.666(19) 1 calc R U P F 2
C9 C 0.3804(5) -0.0774(3) 0.2774(2) 0.0920(18) Uani 1 1 d . . . . .
H9 H 0.379707 -0.027372 0.253262 0.110 Uiso 1 1 calc R U . . .
C77B C 0.6267(11) -0.1595(11) 0.8582(10) 0.228(8) Uani 0.666(19) 1 d D U P F 2
H77A H 0.630343 -0.211995 0.885451 0.274 Uiso 0.666(19) 1 calc R U P F 2
H77B H 0.620477 -0.142579 0.892993 0.274 Uiso 0.666(19) 1 calc R U P F 2
C21 C 0.3878(5) -0.3049(3) 0.3861(2) 0.0893(16) Uani 1 1 d . . . . .
C84 C 0.2146(12) 0.1456(12) 0.2444(9) 0.503(15) Uani 1 1 d D U . . .
H84A H 0.147958 0.176734 0.231700 0.604 Uiso 1 1 calc R U . . .
H84B H 0.208686 0.094978 0.270733 0.604 Uiso 1 1 calc DR U . . .
C57 C -0.1481(5) -0.0534(3) 0.3029(3) 0.102(2) Uani 1 1 d D . . . .
C86 C 0.204(2) 0.1140(17) 0.1546(14) 0.583(18) Uani 1 1 d D U . . .
H86 H 0.254099 0.070092 0.158978 0.699 Uiso 1 1 calc R U . A 1
C50 C 0.1177(7) -0.3919(3) 0.4749(3) 0.128(3) Uani 1 1 d . . . . .
H50 H 0.111440 -0.364924 0.498822 0.153 Uiso 1 1 calc R U . . .
C1 C -0.3685(12) 0.1949(10) 0.3130(9) 0.291(7) Uani 0.882(9) 1 d D U P A 2
H1A H -0.340968 0.231148 0.313973 0.350 Uiso 0.882(9) 1 calc R U P A 2
H1B H -0.349923 0.150643 0.358728 0.350 Uiso 0.882(9) 1 calc R U P A 2
C30 C 0.1282(6) -0.0495(4) 0.4676(4) 0.112(2) Uani 1 1 d . . . . .
C34 C 0.0915(6) -0.0527(3) 0.3670(4) 0.115(2) Uani 1 1 d . . . . .
H34 H 0.065985 -0.027026 0.320477 0.137 Uiso 1 1 calc R U . . .
C8 C 0.3811(4) -0.1137(3) 0.3492(2) 0.0828(15) Uani 1 1 d . . . . .
C35 C 0.0903(6) -0.0159(4) 0.4020(4) 0.114(2) Uani 1 1 d . . . . .
H35 H 0.061940 0.034840 0.379786 0.137 Uiso 1 1 calc R U . . .
C43 C 0.1389(5) -0.1724(3) 0.2528(3) 0.0965(18) Uani 1 1 d D . . . .
C33 C 0.1296(5) -0.1270(3) 0.3981(3) 0.0913(17) Uani 1 1 d . . . . .
C17 C 0.3655(6) 0.0056(4) 0.0146(3) 0.119(2) Uani 1 1 d . . . . .
C62 C 0.0274(19) -0.2963(10) 0.1553(9) 0.295(11) Uani 1 1 d . . . . .
H62A H -0.007232 -0.332660 0.172759 0.354 Uiso 1 1 calc R U . . .
H62B H 0.093919 -0.307288 0.145722 0.354 Uiso 1 1 calc R U . . .
C6 C 0.4058(6) -0.0805(4) 0.4985(3) 0.114(2) Uani 1 1 d . . . . .
H6 H 0.428521 -0.108326 0.545819 0.137 Uiso 1 1 calc R U . . .
C64 C 0.3599(6) 0.2199(3) 0.5735(3) 0.104(2) Uani 1 1 d . . . . .
C69 C 0.3567(5) 0.2559(3) 0.6109(3) 0.0989(19) Uani 1 1 d . . . . .
H69 H 0.351388 0.306641 0.586055 0.119 Uiso 1 1 calc R U . . .
C49 C 0.1176(7) -0.4626(3) 0.5128(3) 0.138(3) Uani 1 1 d . . . . .
H49 H 0.109553 -0.483278 0.561908 0.165 Uiso 1 1 calc R U . . .
C10 C 0.3806(4) -0.1130(3) 0.2393(2) 0.0837(15) Uani 1 1 d . . . . .
C52 C -0.1412(5) -0.0920(3) 0.2679(3) 0.0959(18) Uani 1 1 d . . . . .
H52 H -0.147929 -0.066402 0.218325 0.115 Uiso 1 1 calc R U . . .
O10 O 0.3881(5) 0.0273(2) -0.10289(19) 0.149(2) Uani 1 1 d . . . . .
C42 C 0.1339(5) -0.2445(3) 0.2909(3) 0.0982(19) Uani 1 1 d . . . . .
H42 H 0.133041 -0.270040 0.266628 0.118 Uiso 1 1 calc R U . . .
C2 C 0.3355(6) 0.0336(3) 0.4026(3) 0.112(2) Uani 1 1 d . . . . .
C102 C -0.174(4) 0.0271(11) 0.261(2) 0.135(9) Uani 0.118(9) 1 d D U P A 1
C3 C 0.3666(5) -0.0074(4) 0.4715(3) 0.102(2) Uani 1 1 d . . . . .
C66 C 0.3741(5) 0.1079(3) 0.6836(2) 0.0841(16) Uani 1 1 d . . . . .
C5 C 0.4134(6) -0.1148(3) 0.4596(3) 0.107(2) Uani 1 1 d . . . . .
H5A H 0.442198 -0.165349 0.479906 0.129 Uiso 1 1 calc R U . . .
C60 C -0.1117(10) -0.2159(4) 0.1585(4) 0.153(4) Uani 1 1 d . . . . .
H60A H -0.139888 -0.258092 0.185403 0.184 Uiso 1 1 calc R U . . .
H60B H -0.147605 -0.183746 0.113220 0.184 Uiso 1 1 calc R U . . .
C67 C 0.3708(5) 0.1472(3) 0.7187(2) 0.0872(16) Uani 1 1 d . . . . .
H67 H 0.375408 0.122618 0.768352 0.105 Uiso 1 1 calc R U . . .
C53 C -0.1253(5) -0.1652(3) 0.3017(2) 0.0862(16) Uani 1 1 d . . . . .
C19 C 0.4161(6) -0.1057(3) 0.1241(3) 0.107(2) Uani 1 1 d . . . . .
H19 H 0.449773 -0.155425 0.148184 0.129 Uiso 1 1 calc R U . . .
C54 C -0.1116(5) -0.2035(3) 0.3751(3) 0.0917(17) Uani 1 1 d . . . . .
H54 H -0.100316 -0.254808 0.399810 0.110 Uiso 1 1 calc R U . . .
C32 C 0.1632(6) -0.1610(3) 0.4660(3) 0.106(2) Uani 1 1 d . . . . .
H32 H 0.185622 -0.212348 0.489542 0.128 Uiso 1 1 calc R U . . .
C15 C 0.3346(8) -0.0003(4) 0.1255(3) 0.150(4) Uani 1 1 d . . . . .
H15A H 0.305882 0.025022 0.150347 0.181 Uiso 1 1 calc R U . . .
C68 C 0.3610(5) 0.2210(3) 0.6821(2) 0.0844(16) Uani 1 1 d . . . . .
C58 C -0.0983(6) -0.2034(3) 0.4881(3) 0.108(2) Uani 1 1 d . . . . .
C45 C 0.1263(4) -0.3575(3) 0.4047(3) 0.0826(15) Uani 1 1 d . . . . .
C7 C 0.3614(6) 0.0225(4) 0.5204(4) 0.114(2) Uani 1 1 d . . . . .
C13 C 0.3851(5) -0.1868(3) 0.3840(3) 0.0908(17) Uani 1 1 d . . . . .
H13 H 0.387913 -0.212569 0.433682 0.109 Uiso 1 1 calc R U . . .
C23 C 0.3713(6) -0.4148(3) 0.4932(3) 0.121(2) Uani 1 1 d . . . . .
C75 C 0.4292(9) -0.0903(4) 0.8277(3) 0.154(4) Uani 1 1 d D U . . .
H75C H 0.417658 -0.106211 0.877933 0.185 Uiso 0.666(19) 1 calc R U P F 2
H75D H 0.385569 -0.107827 0.811827 0.185 Uiso 0.666(19) 1 calc R U P F 2
H75A H 0.421228 -0.108584 0.796058 0.185 Uiso 0.334(19) 1 calc R U P F 1
H75B H 0.384727 -0.107307 0.866832 0.185 Uiso 0.334(19) 1 calc R U P F 1
C28 C 0.3456(10) -0.4444(5) 0.5667(4) 0.177(4) Uani 1 1 d . . . . .
H28 H 0.308687 -0.479318 0.584170 0.212 Uiso 1 1 calc R U . . .
C71 C 0.3899(6) 0.0282(3) 0.7199(3) 0.112(2) Uani 1 1 d . U . . .
C37 C 0.2110(9) -0.1684(5) 0.5747(4) 0.172(4) Uani 1 1 d . . . . .
H37 H 0.208499 -0.140606 0.597232 0.206 Uiso 1 1 calc R U . . .
C4 C 0.3422(6) -0.0030(4) 0.3643(3) 0.121(3) Uani 1 1 d . . . . .
H4A H 0.319474 0.024718 0.317064 0.145 Uiso 1 1 calc DR U . . .
C11 C 0.3827(5) -0.1861(3) 0.2767(2) 0.0906(17) Uani 1 1 d . . . . .
H11A H 0.382469 -0.210604 0.251208 0.109 Uiso 1 1 calc R U . . .
C16 C 0.3328(8) 0.0366(4) 0.0531(3) 0.151(4) Uani 1 1 d . . . . .
H16 H 0.306217 0.087512 0.029969 0.181 Uiso 1 1 calc DR U . . .
C22 C 0.3729(5) -0.3409(3) 0.4553(3) 0.0996(18) Uani 1 1 d . . . . .
H22 H 0.362890 -0.314809 0.480386 0.120 Uiso 1 1 calc R U . . .
C97 C 0.1688(8) -0.0377(5) -0.0473(4) 0.144(3) Uani 1 1 d D . . . .
C65 C 0.3679(5) 0.1466(3) 0.6106(2) 0.0908(17) Uani 1 1 d . . . . .
H65 H 0.369219 0.121220 0.585706 0.109 Uiso 1 1 calc R U . . .
C56 C -0.1345(5) -0.0904(3) 0.3741(3) 0.0975(19) Uani 1 1 d . . . . .
H56 H -0.138603 -0.064330 0.398695 0.117 Uiso 1 1 calc R U . . .
C25 C 0.4022(7) -0.4158(4) 0.3857(3) 0.135(3) Uani 1 1 d . . . . .
H25 H 0.417915 -0.442154 0.360772 0.162 Uiso 1 1 calc R U . . .
C51 C 0.1289(6) -0.5851(3) 0.5309(4) 0.113(2) Uani 1 1 d . . . . .
C55 C -0.1148(5) -0.1658(3) 0.4110(3) 0.0872(16) Uani 1 1 d . . . . .
C82 C 0.2949(11) 0.1133(5) 0.3710(4) 0.201(4) Uani 1 1 d D U . . .
H82 H 0.246079 0.122902 0.403255 0.241 Uiso 1 1 calc R U . B 1
C44 C 0.1377(5) -0.1353(3) 0.2884(3) 0.0961(18) Uani 1 1 d . . . . .
H44 H 0.141881 -0.086337 0.262853 0.115 Uiso 1 1 calc R U . . .
C41 C 0.1302(4) -0.2800(3) 0.3632(3) 0.0842(15) Uani 1 1 d . . . . .
C14 C 0.3770(6) -0.0722(3) 0.1612(3) 0.102(2) Uani 1 1 d . . . . .
C29 C 0.3683(12) -0.4274(4) 0.6088(4) 0.217(6) Uani 1 1 d . . . . .
H29A H 0.405192 -0.392652 0.593538 0.260 Uiso 1 1 calc R U . . .
H29B H 0.348591 -0.449330 0.655935 0.260 Uiso 1 1 calc R U . . .
C31 C 0.1662(6) -0.1249(4) 0.5017(3) 0.111(2) Uani 1 1 d . . . . .
C12 C 0.3850(5) -0.2241(3) 0.3466(2) 0.0881(16) Uani 1 1 d . . . . .
C18 C 0.4092(6) -0.0695(4) 0.0495(3) 0.119(2) Uani 1 1 d . . . . .
C39 C 0.1307(5) -0.1670(3) 0.3596(3) 0.0868(16) Uani 1 1 d . . . . .
N6A N -0.132(5) 0.068(2) 0.277(3) 0.173(6) Uani 0.118(9) 1 d D U P A 1
H6A H -0.152035 0.070791 0.314818 0.208 Uiso 0.118(9) 1 calc R U P A 1
C89A C 0.4173(12) -0.2382(8) 0.0967(8) 0.141(5) Uani 0.472(10) 1 d D U P E 1
H89C H 0.419925 -0.281187 0.091747 0.169 Uiso 0.472(10) 1 calc R U P E 1
H89D H 0.412372 -0.249305 0.146111 0.169 Uiso 0.472(10) 1 calc R U P E 1
C92 C -0.0720(10) -0.3127(5) 0.5991(4) 0.164(4) Uani 1 1 d D U . . .
H92A H -0.090145 -0.359407 0.619834 0.197 Uiso 0.728(15) 1 calc R U P G 1
H92B H -0.111401 -0.284055 0.620563 0.197 Uiso 0.728(15) 1 calc R U P G 1
H92C H -0.129011 -0.330582 0.623125 0.197 Uiso 0.272(15) 1 calc R U P G 2
H92D H -0.062378 -0.279125 0.614186 0.197 Uiso 0.272(15) 1 calc R U P G 2
C92A C 0.2290(11) -0.1740(6) 0.1454(5) 0.108(3) Uani 0.472(10) 1 d G U P E 1
H92E H 0.269045 -0.220236 0.175463 0.130 Uiso 0.472(10) 1 calc R U P E 1
C91A C 0.2411(10) -0.1422(7) 0.0735(5) 0.116(3) Uani 0.472(10) 1 d DG U P E 1
C96A C 0.1825(11) -0.0746(7) 0.0295(4) 0.116(3) Uani 0.472(10) 1 d DG U P E 1
C95A C 0.1118(11) -0.0387(6) 0.0574(6) 0.116(3) Uani 0.472(10) 1 d G U P E 1
H95A H 0.071736 0.007493 0.027288 0.139 Uiso 0.472(10) 1 calc R U P E 1
C94A C 0.0997(12) -0.0705(7) 0.1292(6) 0.115(3) Uani 0.472(10) 1 d G U P E 1
H94A H 0.051424 -0.046022 0.148251 0.138 Uiso 0.472(10) 1 calc R U P E 1
C93A C 0.1583(13) -0.1382(8) 0.1732(4) 0.107(3) Uani 0.472(10) 1 d DG U P E 1
C103 C -0.057(3) 0.106(3) 0.238(4) 0.191(9) Uani 0.118(9) 1 d D U P A 1
H10C H -0.024963 0.105474 0.275589 0.229 Uiso 0.118(9) 1 calc R U P A 1
H10D H -0.096715 0.156485 0.211582 0.229 Uiso 0.118(9) 1 calc R U P A 1
C90A C 0.3437(11) -0.1658(7) 0.0440(7) 0.138(4) Uani 0.472(10) 1 d D U P E 1
H90A H 0.330594 -0.172551 0.004339 0.166 Uiso 0.472(10) 1 calc R U P E 1
C79A C 0.3913(17) 0.2329(9) 0.3470(8) 0.158(4) Uani 0.469(10) 1 d D U P B 1
H79A H 0.456111 0.234015 0.356729 0.190 Uiso 0.469(10) 1 calc R U P B 1
H79B H 0.377698 0.263989 0.296068 0.190 Uiso 0.469(10) 1 calc R U P B 1
C104 C -0.3086(11) 0.1763(8) 0.2642(8) 0.246(5) Uani 0.882(9) 1 d D U P A 2
H10E H -0.322919 0.222009 0.219188 0.296 Uiso 0.882(9) 1 calc R U P A 2
H10F H -0.339937 0.143583 0.259875 0.296 Uiso 0.882(9) 1 calc R U P A 2
C80A C 0.3922(16) 0.1463(9) 0.3700(9) 0.155(5) Uani 0.469(10) 1 d D U P B 1
H80A H 0.420795 0.116152 0.417938 0.186 Uiso 0.469(10) 1 calc R U P B 1
H80B H 0.439872 0.133365 0.339566 0.186 Uiso 0.469(10) 1 calc R U P B 1
C1A C 0.1016(16) -0.3838(10) 0.6494(8) 0.207(6) Uani 0.728(15) 1 d D U P G 1
H1AA H 0.088563 -0.430310 0.673475 0.249 Uiso 0.728(15) 1 calc R U P G 1
H1AB H 0.164691 -0.379137 0.651291 0.249 Uiso 0.728(15) 1 calc R U P G 1
C4A C 0.0331(14) -0.3266(8) 0.6139(6) 0.173(4) Uani 0.728(15) 1 d D U P G 1
H4AA H 0.054574 -0.283286 0.592113 0.208 Uiso 0.728(15) 1 calc R U P G 1
C78A C 0.3181(17) 0.2635(11) 0.3851(6) 0.145(5) Uani 0.469(10) 1 d D U P B 1
H78A H 0.255043 0.255445 0.381501 0.175 Uiso 0.469(10) 1 calc R U P B 1
H78B H 0.310767 0.316415 0.362508 0.175 Uiso 0.469(10) 1 calc R U P B 1
N6B N -0.1716(9) 0.0637(4) 0.2962(4) 0.153(3) Uani 0.882(9) 1 d D U P A 2
H6B H -0.158273 0.039551 0.341461 0.184 Uiso 0.882(9) 1 calc R U P A 2
C92B C 0.1069(15) -0.0604(9) 0.1360(8) 0.113(3) Uani 0.528(10) 1 d . U P E 2
H92F H 0.076746 -0.034537 0.160079 0.136 Uiso 0.528(10) 1 calc R U P E 2
C93B C 0.1391(15) -0.1353(8) 0.1745(5) 0.106(3) Uani 0.528(10) 1 d D U P E 2
C96B C 0.1529(15) -0.0680(9) 0.0285(6) 0.121(3) Uani 0.528(10) 1 d D U P E 2
C1B C 0.027(3) 0.109(4) 0.188(2) 0.199(11) Uani 0.118(9) 1 d D U P A 1
H1BA H 0.020607 0.080700 0.165040 0.239 Uiso 0.118(9) 1 calc R U P A 1
H1BB H 0.018666 0.159798 0.150238 0.239 Uiso 0.118(9) 1 calc R U P A 1
C101 C 0.082(2) -0.4841(9) 0.3144(8) 0.185(9) Uani 0.555(16) 1 d D U P H 2
H10G H 0.027434 -0.447963 0.314642 0.222 Uiso 0.555(16) 1 calc R U P H 2
H10H H 0.083260 -0.500867 0.281788 0.222 Uiso 0.555(16) 1 calc R U P H 2
C94B C 0.1860(13) -0.1748(8) 0.1423(7) 0.109(3) Uani 0.528(10) 1 d . U P E 2
H94B H 0.214849 -0.225243 0.169014 0.130 Uiso 0.528(10) 1 calc R U P E 2
C91B C 0.1164(15) -0.0225(7) 0.0661(8) 0.124(3) Uani 0.528(10) 1 d D U P E 2
C78B C 0.3703(12) 0.2671(9) 0.3822(5) 0.139(4) Uani 0.531(10) 1 d D U P B 2
H78C H 0.332766 0.252502 0.358843 0.167 Uiso 0.531(10) 1 calc R U P B 2
H78D H 0.343420 0.319847 0.364166 0.167 Uiso 0.531(10) 1 calc R U P B 2
C79B C 0.4694(12) 0.2582(9) 0.3559(8) 0.165(4) Uani 0.531(10) 1 d D U P B 2
H79C H 0.475009 0.308726 0.326594 0.198 Uiso 0.531(10) 1 calc R U P B 2
H79D H 0.510282 0.238090 0.398035 0.198 Uiso 0.531(10) 1 calc R U P B 2
C72 C 0.3592(9) 0.3659(4) 0.7294(4) 0.167(4) Uani 1 1 d D U . . .
H72A H 0.396601 0.331695 0.773710 0.200 Uiso 1 1 calc R U . . .
H72B H 0.394908 0.403261 0.700553 0.200 Uiso 1 1 calc R U . . .
C1C C 0.3794(5) -0.0760(3) 0.3909(2) 0.0869(16) Uani 1 1 d . . . . .
C90B C 0.0855(14) 0.0648(6) 0.0336(7) 0.149(4) Uani 0.528(10) 1 d D U P E 2
H90B H 0.132458 0.081300 -0.003757 0.179 Uiso 0.528(10) 1 calc R U P E 2
H90C H 0.023432 0.079431 0.008855 0.179 Uiso 0.528(10) 1 calc R U P E 2
C95B C 0.1902(14) -0.1394(8) 0.0699(7) 0.116(3) Uani 0.528(10) 1 d . U P E 2
H95B H 0.221374 -0.167471 0.048151 0.139 Uiso 0.528(10) 1 calc R U P E 2
C77 C 0.038(4) -0.4319(16) 0.6796(17) 0.209(9) Uani 0.272(15) 1 d D U P G 2
H77C H -0.001783 -0.439321 0.718707 0.251 Uiso 0.272(15) 1 calc R U P G 2
H77D H 0.096825 -0.466988 0.684259 0.251 Uiso 0.272(15) 1 calc R U P G 2
C73 C 0.2693(11) 0.4003(6) 0.7451(6) 0.194(4) Uani 1 1 d D U . . .
H73 H 0.271968 0.422333 0.772535 0.233 Uiso 1 1 calc R U . . .
C74 C 0.1891(13) 0.4054(8) 0.7282(7) 0.221(5) Uani 1 1 d D U . . .
H74A H 0.181461 0.384498 0.700725 0.265 Uiso 1 1 calc R U . . .
H74B H 0.133996 0.430208 0.742360 0.265 Uiso 1 1 calc R U . . .
C80B C 0.5247(11) 0.2219(10) 0.3184(9) 0.184(5) Uani 0.531(10) 1 d D U P B 2
H80C H 0.501518 0.254642 0.269258 0.221 Uiso 0.531(10) 1 calc R U P B 2
H80D H 0.499330 0.178837 0.334564 0.221 Uiso 0.531(10) 1 calc R U P B 2
C100 C 0.098(2) -0.5084(13) 0.3742(11) 0.157(9) Uani 0.445(16) 1 d D U P H 1
H100 H 0.045223 -0.529681 0.383796 0.189 Uiso 0.445(16) 1 calc R U P H 1
C4B C 0.013(3) -0.3745(18) 0.6204(13) 0.184(6) Uani 0.272(15) 1 d D U P G 2
H4B H 0.057351 -0.371422 0.584111 0.220 Uiso 0.272(15) 1 calc R U P G 2
C1D C -0.2012(10) 0.1441(4) 0.2604(5) 0.180(4) Uani 0.882(9) 1 d D U P A 2
H1DA H -0.184148 0.162727 0.210562 0.216 Uiso 0.882(9) 1 calc R U P A 2
H1DB H -0.163816 0.161254 0.281184 0.216 Uiso 0.882(9) 1 calc R U P A 2
C1E C 0.1780(16) -0.5197(7) 0.3739(7) 0.139(7) Uani 0.555(16) 1 d D U P H 2
H1E H 0.236784 -0.555329 0.381015 0.166 Uiso 0.555(16) 1 calc R U P H 2
C1F C 0.184(2) -0.4966(12) 0.3102(12) 0.181(10) Uani 0.445(16) 1 d D U P H 1
H1FA H 0.232983 -0.473925 0.307795 0.217 Uiso 0.445(16) 1 calc R U P H 1
H1FB H 0.182204 -0.512757 0.277638 0.217 Uiso 0.445(16) 1 calc R U P H 1
O5 O 0.3924(4) -0.0042(2) 0.68690(19) 0.1254(17) Uani 1 1 d . U . . .
C76A C 0.534(3) -0.1227(18) 0.8573(13) 0.183(9) Uani 0.334(19) 1 d D U P F 1
H76C H 0.538310 -0.104134 0.889442 0.219 Uiso 0.334(19) 1 calc R U P F 1
H76D H 0.541384 -0.175586 0.886698 0.219 Uiso 0.334(19) 1 calc R U P F 1
C77A C 0.6222(15) -0.113(2) 0.813(2) 0.274(17) Uani 0.334(19) 1 d D U P F 1
H77E H 0.621372 -0.061950 0.794277 0.329 Uiso 0.334(19) 1 calc R U P F 1
H77F H 0.605156 -0.116566 0.772149 0.329 Uiso 0.334(19) 1 calc R U P F 1
C83 C 0.2530(12) 0.1598(6) 0.2974(5) 0.221(5) Uani 1 1 d D U . . .
H83A H 0.302857 0.185955 0.271254 0.265 Uiso 1 1 calc R U . . .
H83B H 0.198806 0.196837 0.301023 0.265 Uiso 1 1 calc R U . . .
C1G C -0.1646(10) 0.0271(4) 0.2614(5) 0.135(3) Uani 0.882(9) 1 d D U P A 2
O19A O -0.1721(10) 0.0589(4) 0.1967(3) 0.186(4) Uani 0.882(9) 1 d D U P A 2
C20 C 0.3664(7) 0.0486(4) -0.0632(3) 0.131(3) Uani 1 1 d . . . . .
C26 C 0.4007(6) -0.3433(3) 0.3507(3) 0.121(3) Uani 1 1 d . . . . .
H26 H 0.408616 -0.319589 0.301577 0.145 Uiso 1 1 calc R U . . .

loop_
_atom_site_aniso_label
_atom_site_aniso_U_11
_atom_site_aniso_U_22
_atom_site_aniso_U_33
_atom_site_aniso_U_23
_atom_site_aniso_U_13
_atom_site_aniso_U_12
O7 0.223(5) 0.064(2) 0.072(2) -0.0359(19) -0.002(2) -0.043(3)
O17 0.279(6) 0.075(2) 0.045(2) -0.0272(18) 0.000(2) -0.045(3)
O3 0.333(8) 0.105(3) 0.062(3) -0.048(2) 0.020(3) -0.091(4)
O13 0.281(7) 0.072(3) 0.075(3) -0.023(2) -0.022(3) -0.057(3)
O2 0.294(7) 0.104(4) 0.097(3) -0.070(3) 0.029(4) -0.078(4)
O6 0.246(6) 0.084(3) 0.078(2) -0.052(2) 0.011(3) -0.046(3)
O14 0.217(5) 0.076(2) 0.065(2) -0.022(2) 0.006(3) -0.045(3)
O12 0.308(8) 0.069(3) 0.111(3) -0.044(3) 0.001(4) -0.070(4)
O1 0.230(6) 0.118(3) 0.106(3) -0.080(3) 0.018(3) -0.059(4)
O4 0.277(7) 0.123(4) 0.124(4) -0.088(3) -0.030(4) -0.043(4)
O8 0.433(13) 0.121(4) 0.087(3) -0.040(3) 0.003(5) -0.083(6)
O15 0.313(8) 0.091(3) 0.083(3) -0.036(2) 0.015(4) -0.076(4)
O18A 0.43(3) 0.071(16) 0.071(18) -0.012(15) 0.02(2) -0.09(2)
O16 0.422(11) 0.091(3) 0.062(2) -0.031(2) -0.001(4) -0.090(5)
O9 0.270(8) 0.113(4) 0.084(3) -0.018(3) 0.010(4) -0.078(4)
O11 0.285(7) 0.098(4) 0.060(2) -0.027(2) 0.008(3) -0.049(4)
N5 0.216(6) 0.067(3) 0.061(3) -0.034(2) 0.000(3) -0.041(3)
N3 0.250(7) 0.070(3) 0.063(3) -0.036(2) 0.004(3) -0.046(4)
N1 0.265(7) 0.074(3) 0.050(2) -0.028(2) 0.016(3) -0.067(3)
N2 0.248(7) 0.080(3) 0.044(2) -0.019(2) -0.022(3) -0.035(4)
N4 0.300(9) 0.072(3) 0.062(3) -0.034(2) -0.005(4) -0.049(4)
C27 0.169(7) 0.074(4) 0.071(4) -0.028(3) -0.001(4) -0.036(4)
C99 0.44(2) 0.146(9) 0.195(11) -0.115(9) 0.062(13) -0.047(12)
C87 0.59(3) 0.55(3) 0.56(3) -0.24(2) -0.02(2) -0.11(2)
C98 0.381(16) 0.153(8) 0.073(4) -0.059(5) -0.009(7) -0.059(9)
C36 0.179(8) 0.102(5) 0.101(5) -0.067(4) 0.035(5) -0.064(5)
C48 0.149(6) 0.070(3) 0.079(4) -0.030(3) -0.013(3) -0.028(3)
C85 0.58(3) 0.55(3) 0.53(3) -0.25(2) 0.03(2) -0.13(2)
C105 0.337(17) 0.114(17) 0.126(17) -0.034(15) 0.003(14) -0.054(15)
C24 0.170(7) 0.099(4) 0.073(4) -0.040(3) 0.017(4) -0.052(4)
C63 0.286(10) 0.072(4) 0.053(3) -0.023(3) -0.021(4) -0.055(5)
C47 0.256(10) 0.067(4) 0.089(4) -0.040(3) -0.015(5) -0.055(5)
C59 0.174(7) 0.068(4) 0.075(4) -0.038(3) 0.009(3) -0.045(4)
C89B 0.54(4) 0.47(4) 0.49(4) -0.26(3) 0.01(3) -0.10(3)
C46 0.284(10) 0.066(4) 0.072(3) -0.033(3) -0.007(4) -0.059(5)
C40 0.134(5) 0.070(3) 0.080(3) -0.042(3) 0.001(3) -0.036(3)
C38 0.44(2) 0.107(7) 0.115(7) -0.045(6) -0.038(9) -0.081(10)
C70 0.204(7) 0.082(4) 0.058(3) -0.040(3) 0.011(3) -0.044(4)
C61 0.35(2) 0.164(11) 0.142(8) -0.115(8) 0.008(9) -0.049(12)
C88 0.62(5) 0.56(3) 0.55(4) -0.18(3) 0.06(4) -0.17(3)
C76B 0.335(14) 0.099(8) 0.124(11) -0.048(8) 0.020(8) -0.043(7)
C9 0.154(6) 0.086(3) 0.051(3) -0.039(3) 0.018(3) -0.048(4)
C77B 0.335(14) 0.139(13) 0.139(12) -0.033(10) 0.013(11) -0.026(10)
C21 0.121(5) 0.082(4) 0.055(3) -0.024(3) 0.007(3) -0.033(3)
C84 0.56(3) 0.43(2) 0.47(2) -0.190(18) -0.01(2) -0.10(2)
C57 0.168(6) 0.080(4) 0.076(4) -0.046(3) 0.013(3) -0.042(4)
C86 0.63(3) 0.57(3) 0.55(3) -0.28(2) 0.00(2) -0.12(2)
C50 0.247(9) 0.072(4) 0.074(4) -0.035(3) 0.023(4) -0.064(5)
C1 0.374(13) 0.192(9) 0.224(10) -0.076(8) 0.027(9) -0.005(9)
C30 0.166(7) 0.116(5) 0.104(5) -0.079(4) 0.051(4) -0.079(5)
C34 0.185(7) 0.078(4) 0.106(4) -0.058(4) 0.005(4) -0.043(4)
C8 0.114(5) 0.081(4) 0.060(3) -0.035(3) 0.007(3) -0.035(3)
C35 0.182(7) 0.088(4) 0.099(5) -0.063(4) 0.007(4) -0.037(4)
C43 0.136(5) 0.075(4) 0.091(4) -0.047(3) 0.002(3) -0.032(3)
C33 0.125(5) 0.086(4) 0.095(4) -0.059(3) 0.011(3) -0.048(3)
C17 0.215(8) 0.103(5) 0.057(3) -0.040(3) 0.016(4) -0.072(5)
C62 0.50(3) 0.183(13) 0.247(17) -0.129(14) -0.041(18) -0.090(18)
C6 0.202(8) 0.094(5) 0.066(3) -0.048(3) 0.002(4) -0.045(4)
C64 0.181(7) 0.075(4) 0.060(3) -0.028(3) 0.005(3) -0.047(4)
C69 0.169(6) 0.075(3) 0.058(3) -0.032(3) 0.002(3) -0.041(4)
C49 0.282(11) 0.074(4) 0.073(4) -0.035(3) 0.013(5) -0.075(5)
C10 0.117(5) 0.088(4) 0.051(2) -0.032(3) 0.008(3) -0.037(3)
C52 0.161(6) 0.064(3) 0.068(3) -0.031(3) 0.001(3) -0.038(3)
O10 0.312(7) 0.111(3) 0.0440(19) -0.038(2) 0.011(3) -0.083(4)
C42 0.168(6) 0.067(3) 0.073(3) -0.036(3) -0.004(3) -0.040(3)
C2 0.203(7) 0.086(4) 0.061(3) -0.040(3) 0.021(4) -0.057(4)
C102 0.243(14) 0.079(10) 0.090(10) -0.043(10) 0.013(11) -0.049(11)
C3 0.153(6) 0.111(5) 0.068(3) -0.051(3) 0.028(3) -0.067(4)
C66 0.137(5) 0.071(3) 0.052(3) -0.030(2) 0.011(3) -0.039(3)
C5 0.189(7) 0.086(4) 0.055(3) -0.042(3) 0.012(3) -0.035(4)
C60 0.313(14) 0.082(4) 0.070(4) -0.037(3) -0.013(6) -0.052(6)
C67 0.129(5) 0.078(4) 0.051(3) -0.028(3) 0.000(3) -0.027(3)
C53 0.138(5) 0.064(3) 0.059(3) -0.031(2) 0.006(3) -0.030(3)
C19 0.177(7) 0.093(4) 0.056(3) -0.036(3) 0.010(3) -0.043(4)
C54 0.150(6) 0.053(3) 0.079(3) -0.036(3) 0.008(3) -0.030(3)
C32 0.174(7) 0.083(4) 0.084(4) -0.051(3) 0.020(4) -0.050(4)
C15 0.312(12) 0.080(4) 0.050(3) -0.028(3) 0.000(4) -0.041(5)
C68 0.129(5) 0.068(3) 0.056(3) -0.029(2) 0.003(3) -0.027(3)
C58 0.190(7) 0.076(4) 0.081(4) -0.053(3) 0.023(4) -0.043(4)
C45 0.112(4) 0.061(3) 0.076(3) -0.032(3) -0.007(3) -0.021(3)
C7 0.191(7) 0.103(5) 0.089(5) -0.063(4) 0.017(4) -0.069(5)
C13 0.137(5) 0.085(4) 0.056(3) -0.036(3) 0.011(3) -0.035(3)
C23 0.214(8) 0.068(4) 0.056(3) -0.010(3) 0.007(4) -0.040(4)
C75 0.320(12) 0.078(4) 0.073(4) -0.036(3) 0.011(5) -0.066(5)
C28 0.337(14) 0.124(6) 0.076(4) -0.056(4) 0.029(6) -0.063(7)
C71 0.216(7) 0.085(4) 0.056(3) -0.042(3) 0.018(3) -0.061(4)
C37 0.347(15) 0.114(7) 0.091(5) -0.064(5) 0.027(6) -0.090(8)
C4 0.227(8) 0.094(5) 0.057(3) -0.041(3) 0.029(4) -0.064(5)
C11 0.152(6) 0.065(3) 0.051(3) -0.024(2) 0.008(3) -0.033(3)
C16 0.300(12) 0.080(4) 0.061(4) -0.022(3) 0.001(5) -0.055(5)
C22 0.136(6) 0.089(4) 0.076(4) -0.038(3) 0.006(3) -0.036(4)
C97 0.255(10) 0.093(5) 0.082(2) -0.027(3) -0.004(3) -0.067(5)
C65 0.150(5) 0.081(4) 0.054(3) -0.036(3) 0.008(3) -0.043(3)
C56 0.156(6) 0.070(3) 0.089(4) -0.054(3) 0.023(3) -0.040(3)
C25 0.251(10) 0.091(5) 0.078(4) -0.043(4) 0.022(5) -0.069(5)
C51 0.158(7) 0.063(4) 0.120(6) -0.039(4) -0.011(4) -0.035(4)
C55 0.129(5) 0.071(3) 0.069(3) -0.039(3) 0.001(3) -0.024(3)
C82 0.370(13) 0.140(7) 0.099(5) -0.071(5) 0.005(6) -0.047(7)
C44 0.143(6) 0.061(3) 0.088(4) -0.038(3) 0.005(3) -0.029(3)
C41 0.123(5) 0.060(3) 0.079(3) -0.038(3) -0.003(3) -0.025(3)
C14 0.182(7) 0.095(4) 0.053(3) -0.037(3) 0.014(3) -0.070(4)
C29 0.48(2) 0.099(5) 0.059(4) -0.019(4) 0.014(7) -0.101(8)
C31 0.175(7) 0.099(5) 0.090(4) -0.062(4) 0.028(4) -0.059(4)
C12 0.129(5) 0.083(3) 0.058(3) -0.035(3) 0.013(3) -0.037(3)
C18 0.180(7) 0.136(6) 0.071(4) -0.066(4) 0.023(4) -0.060(5)
C39 0.113(5) 0.072(3) 0.092(4) -0.047(3) 0.010(3) -0.037(3)
N6A 0.335(12) 0.085(7) 0.113(8) -0.052(7) 0.000(8) -0.060(8)
C89A 0.214(9) 0.099(7) 0.098(7) -0.037(6) 0.023(7) -0.050(6)
C92 0.302(11) 0.116(5) 0.081(4) -0.057(4) 0.007(5) -0.046(6)
C92A 0.184(6) 0.088(4) 0.074(3) -0.041(3) -0.003(4) -0.060(4)
C91A 0.190(6) 0.093(3) 0.075(3) -0.035(3) 0.001(4) -0.061(4)
C96A 0.187(6) 0.089(4) 0.082(3) -0.033(3) -0.003(3) -0.065(4)
C95A 0.184(5) 0.082(4) 0.084(3) -0.026(3) -0.002(4) -0.063(4)
C94A 0.180(5) 0.082(4) 0.085(3) -0.028(3) 0.002(4) -0.061(4)
C93A 0.178(6) 0.080(4) 0.078(3) -0.034(3) 0.002(3) -0.061(4)
C103 0.336(13) 0.099(11) 0.120(12) -0.037(10) 0.001(11) -0.061(10)
C90A 0.211(8) 0.104(6) 0.093(6) -0.039(5) 0.017(5) -0.053(5)
C79A 0.247(10) 0.123(5) 0.093(5) -0.041(4) -0.027(6) -0.035(7)
C104 0.359(11) 0.140(6) 0.193(8) -0.064(6) -0.002(7) -0.023(6)
C80A 0.241(12) 0.128(6) 0.097(7) -0.055(6) -0.010(8) -0.042(8)
C1A 0.319(12) 0.147(8) 0.125(8) -0.054(7) -0.017(8) -0.026(8)
C4A 0.299(11) 0.128(6) 0.088(5) -0.057(5) 0.006(6) -0.037(7)
C78A 0.242(11) 0.122(6) 0.073(5) -0.044(5) -0.047(6) -0.033(8)
N6B 0.319(10) 0.076(3) 0.092(4) -0.052(3) 0.012(4) -0.069(4)
C92B 0.180(5) 0.078(3) 0.086(3) -0.027(3) 0.002(4) -0.064(4)
C93B 0.176(6) 0.078(3) 0.078(3) -0.032(2) 0.007(4) -0.063(4)
C96B 0.184(6) 0.097(3) 0.082(3) -0.026(2) -0.006(4) -0.065(4)
C1B 0.338(16) 0.108(14) 0.123(15) -0.034(13) 0.003(12) -0.056(13)
C101 0.37(3) 0.119(11) 0.089(10) -0.049(8) -0.009(13) -0.095(15)
C94B 0.182(6) 0.088(3) 0.072(3) -0.037(2) -0.002(4) -0.061(5)
C91B 0.186(5) 0.088(3) 0.086(3) -0.022(2) 0.003(4) -0.056(4)
C78B 0.241(10) 0.117(6) 0.078(5) -0.048(4) -0.053(6) -0.049(7)
C79B 0.246(10) 0.127(6) 0.100(6) -0.028(5) -0.038(6) -0.049(7)
C72 0.347(12) 0.107(5) 0.086(4) -0.068(4) 0.022(5) -0.080(6)
C1C 0.132(5) 0.086(4) 0.057(3) -0.043(3) 0.024(3) -0.042(3)
C90B 0.208(8) 0.088(4) 0.100(6) -0.007(4) 0.011(6) -0.041(5)
C95B 0.187(6) 0.096(3) 0.072(3) -0.032(2) 0.001(4) -0.064(5)
C77 0.315(15) 0.146(11) 0.120(9) -0.039(8) -0.003(10) -0.035(10)
C73 0.349(13) 0.128(6) 0.115(6) -0.067(5) 0.025(7) -0.065(7)
C74 0.351(13) 0.187(9) 0.145(8) -0.097(7) 0.022(8) -0.071(9)
C80B 0.253(11) 0.140(7) 0.119(7) -0.035(5) -0.026(7) -0.033(8)
C100 0.27(2) 0.116(12) 0.110(12) -0.073(10) -0.011(14) -0.051(16)
C4B 0.302(12) 0.131(7) 0.104(7) -0.054(6) 0.001(7) -0.037(7)
C1D 0.347(10) 0.085(3) 0.125(5) -0.060(4) -0.004(6) -0.056(5)
C1E 0.268(19) 0.072(7) 0.090(8) -0.048(6) 0.023(10) -0.055(11)
C1F 0.29(3) 0.137(15) 0.148(17) -0.109(13) 0.003(16) -0.017(17)
O5 0.242(6) 0.084(2) 0.064(2) -0.041(2) 0.006(3) -0.054(3)
C76A 0.328(17) 0.115(14) 0.070(13) -0.033(12) -0.014(12) -0.020(14)
C77A 0.34(2) 0.15(2) 0.17(2) 0.015(19) 0.014(18) -0.01(2)
C83 0.388(13) 0.152(7) 0.117(5) -0.074(5) 0.014(7) -0.046(8)
C1G 0.243(10) 0.078(4) 0.091(5) -0.043(4) 0.013(5) -0.050(5)
O19A 0.427(14) 0.072(3) 0.063(4) -0.024(3) 0.020(5) -0.095(6)
C20 0.219(9) 0.107(6) 0.069(4) -0.032(4) -0.008(4) -0.061(5)
C26 0.232(9) 0.082(4) 0.059(3) -0.032(3) 0.019(4) -0.064(5)

loop_
_atom_type_symbol
_atom_type_description
_atom_type_scat_dispersion_real
_atom_type_scat_dispersion_imag
_atom_type_scat_source
C C 0.0181 0.0091 'International Tables Vol C Tables 4.2.6.8 and 6.1.1.4'
H H 0.0000 0.0000 'International Tables Vol C Tables 4.2.6.8 and 6.1.1.4'
N N 0.0311 0.0180 'International Tables Vol C Tables 4.2.6.8 and 6.1.1.4'
O O 0.0492 0.0322 'International Tables Vol C Tables 4.2.6.8 and 6.1.1.4'

loop_
_geom_angle_atom_site_label_1
_geom_angle_atom_site_label_2
_geom_angle_atom_site_label_3
_geom_angle
_geom_angle_site_symmetry_1
_geom_angle_site_symmetry_3
_geom_angle_publ_flag
C97 O8 H8 109.5 . . ?
C27 O15 H15 109.5 . . ?
C20 O11 H11 109.5 . . ?
C59 N5 H5 119.2 . . ?
C59 N5 C60 121.5(5) . . ?
C60 N5 H5 119.2 . . ?
C70 N3 H3 119.0 . . ?
C70 N3 C72 121.9(5) . . ?
C72 N3 H3 119.0 . . ?
C75 N1 H1 118.9 . . ?
C71 N1 H1 118.9 . . ?
C71 N1 C75 122.3(4) . . ?
C63 N2 H2A 115.1 . . ?
C63 N2 H2B 121.1 . . ?
C63 N2 C78A 129.9(9) . . ?
C63 N2 C78B 117.8(8) . . ?
C78A N2 H2A 115.1 . . ?
C78B N2 H2B 121.1 . . ?
C58 N4 H4 119.6 . . ?
C58 N4 C92 120.9(5) . . ?
C92 N4 H4 119.6 . . ?
O14 C27 O15 123.5(5) . . ?
O14 C27 C24 125.8(5) . . ?
O15 C27 C24 110.7(5) . . ?
H99A C99 H99B 109.8 . . ?
C98 C99 H99A 112.2 . . ?
C98 C99 H99B 112.2 . . ?
C98 C99 C89A 97.7(11) . . ?
C89A C99 H99A 112.2 . . ?
C89A C99 H99B 112.2 . . ?
H87A C87 H87B 105.1 . . ?
C89B C87 H87A 103.1 . . ?
C89B C87 H87B 103.1 . . ?
C86 C87 H87A 103.1 . . ?
C86 C87 H87B 103.1 . . ?
C86 C87 C89B 136(4) . . ?
C99 C98 H98 118.8 . . ?
C99 C98 C90A 83.0(9) . . ?
C18 C98 C99 122.3(8) . . ?
C18 C98 H98 118.8 . . ?
C18 C98 C90A 107.4(9) . . ?
O2 C36 C30 113.2(7) . . ?
O1 C36 O2 121.7(6) . . ?
O1 C36 C30 125.1(8) . . ?
C47 C48 C51 125.0(5) . . ?
C49 C48 C47 117.5(5) . . ?
C49 C48 C51 117.4(6) . . ?
C88 C85 C77B 95.8(12) . 2_656 ?
C88 C85 C84 101.6(10) . . ?
C88 C85 C77A 130.4(18) . 2_656 ?
C84 C85 C77B 134.0(14) . 2_656 ?
C84 C85 C77A 109.3(14) . 2_656 ?
C86 C85 C88 99.8(12) . . ?
C86 C85 C77B 119.7(17) . 2_656 ?
C86 C85 C84 98.9(11) . . ?
C86 C85 C77A 112(3) . 2_656 ?
C77A C85 C77B 35.5(13) 2_656 2_656 ?
H10A C105 H10B 108.1 . . ?
C86 C105 H10A 109.5 . . ?
C86 C105 H10B 109.5 . . ?
C1B C105 H10A 109.5 . . ?
C1B C105 H10B 109.5 . . ?
C1B C105 C86 110.8(14) . . ?
C23 C24 C27 120.7(5) . . ?
C25 C24 C27 120.0(5) . . ?
C25 C24 C23 119.2(6) . . ?
O16 C63 N2 118.3(5) . . ?
O16 C63 C64 120.2(5) . . ?
N2 C63 C64 121.0(5) . . ?
C48 C47 C46 119.6(5) . . ?
C48 C47 C100 116.5(10) . . ?
C48 C47 C1E 121.0(7) . . ?
C46 C47 C100 118.7(10) . . ?
C46 C47 C1E 116.3(8) . . ?
O7 C59 N5 120.9(4) . . ?
O7 C59 C53 122.1(5) . . ?
N5 C59 C53 117.0(5) . . ?
C87 C89B H89A 105.1 . . ?
C87 C89B H89B 105.1 . . ?
C87 C89B C90B 129(2) . . ?
H89A C89B H89B 105.9 . . ?
C90B C89B H89A 105.1 . . ?
C90B C89B H89B 105.1 . . ?
C47 C46 H46 118.0 . . ?
C47 C46 C45 123.9(6) . . ?
C45 C46 H46 118.0 . . ?
C41 C40 H40 118.5 . . ?
C41 C40 C39 122.9(5) . . ?
C39 C40 H40 118.5 . . ?
H38A C38 H38B 120.0 . . ?
C37 C38 H38A 120.0 . . ?
C37 C38 H38B 120.0 . . ?
O17 C70 N3 121.8(5) . . ?
O17 C70 C68 121.4(5) . . ?
N3 C70 C68 116.8(5) . . ?
C62 C61 H61 117.0 . . ?
C62 C61 C60 126(2) . . ?
C60 C61 H61 117.0 . . ?
C85 C88 H88A 109.5 . . ?
C85 C88 H88B 109.5 . . ?
C85 C88 H88C 109.5 . . ?
H88A C88 H88B 109.5 . . ?
H88A C88 H88C 109.5 . . ?
H88B C88 H88C 109.5 . . ?
H76A C76B H76B 104.7 . . ?
C77B C76B H76A 101.7 . . ?
C77B C76B H76B 101.7 . . ?
C75 C76B H76A 101.7 . . ?
C75 C76B H76B 101.7 . . ?
C75 C76B C77B 141.1(17) . . ?
C8 C9 H9 119.5 . . ?
C8 C9 C10 120.9(5) . . ?
C10 C9 H9 119.5 . . ?
C85 C77B H77A 104.6 2_656 . ?
C85 C77B H77B 104.6 2_656 . ?
C76B C77B C85 130.7(15) . 2_656 ?
C76B C77B H77A 104.6 . . ?
C76B C77B H77B 104.6 . . ?
H77A C77B H77B 105.7 . . ?
C22 C21 C12 122.8(5) . . ?
C22 C21 C26 116.8(5) . . ?
C26 C21 C12 120.3(4) . . ?
C85 C84 H84A 105.9 . . ?
C85 C84 H84B 105.9 . . ?
H84A C84 H84B 106.3 . . ?
C83 C84 C85 125.5(15) . . ?
C83 C84 H84A 105.9 . . ?
C83 C84 H84B 105.9 . . ?
C52 C57 C102 117.3(17) . . ?
C52 C57 C1G 118.6(6) . . ?
C56 C57 C52 119.0(5) . . ?
C56 C57 C102 123.7(17) . . ?
C56 C57 C1G 122.3(5) . . ?
C87 C86 C85 128.7(16) . . ?
C87 C86 C105 105.7(12) . . ?
C87 C86 H86 103.2 . . ?
C85 C86 H86 103.2 . . ?
C105 C86 C85 110.0(13) . . ?
C105 C86 H86 103.2 . . ?
C49 C50 H50 118.3 . . ?
C49 C50 C45 123.3(5) . . ?
C45 C50 H50 118.3 . . ?
H1A C1 H1B 105.3 . . ?
C104 C1 H1A 103.5 . . ?
C104 C1 H1B 103.5 . . ?
C80B C1 H1A 103.5 1_455 . ?
C80B C1 H1B 103.5 1_455 . ?
C35 C30 C36 118.0(7) . . ?
C35 C30 C31 119.1(5) . . ?
C31 C30 C36 122.9(7) . . ?
C35 C34 H34 119.5 . . ?
C35 C34 C33 120.9(6) . . ?
C33 C34 H34 119.5 . . ?
C9 C8 C13 119.2(4) . . ?
C9 C8 C1C 121.6(5) . . ?
C13 C8 C1C 119.2(4) . . ?
C30 C35 C34 121.9(6) . . ?
C30 C35 H35 119.0 . . ?
C34 C35 H35 119.0 . . ?
C42 C43 C93A 120.3(7) . . ?
C42 C43 C93B 120.2(7) . . ?
C44 C43 C42 118.5(5) . . ?
C44 C43 C93A 120.7(7) . . ?
C44 C43 C93B 121.1(8) . . ?
C34 C33 C39 120.7(5) . . ?
C32 C33 C34 116.6(5) . . ?
C32 C33 C39 122.7(5) . . ?
C16 C17 C18 117.4(5) . . ?
C16 C17 C20 121.7(7) . . ?
C18 C17 C20 120.6(6) . . ?
C61 C62 H62A 120.0 . . ?
C61 C62 H62B 120.0 . . ?
H62A C62 H62B 120.0 . . ?
C3 C6 H6 118.9 . . ?
C5 C6 H6 118.9 . . ?
C5 C6 C3 122.3(6) . . ?
C69 C64 C63 119.5(5) . . ?
C65 C64 C63 122.6(5) . . ?
C65 C64 C69 117.9(5) . . ?
C64 C69 H69 118.9 . . ?
C68 C69 C64 122.1(5) . . ?
C68 C69 H69 118.9 . . ?
C48 C49 C50 121.6(6) . . ?
C48 C49 H49 119.2 . . ?
C50 C49 H49 119.2 . . ?
C9 C10 C14 120.3(5) . . ?
C11 C10 C9 117.6(4) . . ?
C11 C10 C14 122.1(4) . . ?
C57 C52 H52 118.9 . . ?
C53 C52 C57 122.2(5) . . ?
C53 C52 H52 118.9 . . ?
C43 C42 H42 119.0 . . ?
C41 C42 C43 122.1(4) . . ?
C41 C42 H42 119.0 . . ?
C3 C2 C4 117.3(6) . . ?
C3 C2 C82 120.8(5) . . ?
C4 C2 C82 121.8(6) . . ?
O18A C102 C57 114(4) . . ?
O18A C102 N6A 126(4) . . ?
N6A C102 C57 120(2) . . ?
C6 C3 C7 116.5(6) . . ?
C2 C3 C6 119.3(5) . . ?
C2 C3 C7 124.3(6) . . ?
C67 C66 C71 123.2(4) . . ?
C65 C66 C67 117.4(4) . . ?
C65 C66 C71 119.4(4) . . ?
C6 C5 H5A 119.9 . . ?
C6 C5 C1C 120.3(6) . . ?
C1C C5 H5A 119.9 . . ?
N5 C60 H60A 109.7 . . ?
N5 C60 H60B 109.7 . . ?
C61 C60 N5 109.6(9) . . ?
C61 C60 H60A 109.7 . . ?
C61 C60 H60B 109.7 . . ?
H60A C60 H60B 108.2 . . ?
C66 C67 H67 119.6 . . ?
C68 C67 C66 120.8(4) . . ?
C68 C67 H67 119.6 . . ?
C52 C53 C59 125.4(5) . . ?
C52 C53 C54 118.9(4) . . ?
C54 C53 C59 115.7(4) . . ?
C14 C19 H19 118.8 . . ?
C14 C19 C18 122.4(6) . . ?
C18 C19 H19 118.8 . . ?
C53 C54 H54 120.2 . . ?
C55 C54 C53 119.7(4) . . ?
C55 C54 H54 120.2 . . ?
C33 C32 H32 118.2 . . ?
C31 C32 C33 123.7(6) . . ?
C31 C32 H32 118.2 . . ?
C16 C15 H15A 119.8 . . ?
C14 C15 H15A 119.8 . . ?
C14 C15 C16 120.4(6) . . ?
C69 C68 C70 124.9(5) . . ?
C69 C68 C67 119.6(4) . . ?
C67 C68 C70 115.5(4) . . ?
O6 C58 N4 120.2(5) . . ?
O6 C58 C55 120.8(5) . . ?
N4 C58 C55 118.9(4) . . ?
C46 C45 C41 122.8(5) . . ?
C50 C45 C46 113.9(5) . . ?
C50 C45 C41 123.2(4) . . ?
O3 C7 C3 114.0(6) . . ?
O4 C7 O3 122.4(5) . . ?
O4 C7 C3 123.6(7) . . ?
C8 C13 H13 119.6 . . ?
C8 C13 C12 120.9(4) . . ?
C12 C13 H13 119.6 . . ?
C24 C23 C28 125.4(6) . . ?
C24 C23 C22 115.9(5) . . ?
C22 C23 C28 118.1(6) . . ?
N1 C75 H75C 108.2 . . ?
N1 C75 H75D 108.2 . . ?
N1 C75 H75A 108.9 . . ?
N1 C75 H75B 108.9 . . ?
N1 C75 C76A 113.4(15) . . ?
C76B C75 N1 116.5(9) . . ?
C76B C75 H75C 108.2 . . ?
C76B C75 H75D 108.2 . . ?
H75C C75 H75D 107.3 . . ?
H75A C75 H75B 107.7 . . ?
C76A C75 H75A 108.9 . . ?
C76A C75 H75B 108.9 . . ?
C23 C28 H28 117.3 . . ?
C29 C28 C23 125.4(10) . . ?
C29 C28 H28 117.3 . . ?
N1 C71 C66 119.6(4) . . ?
O5 C71 N1 119.4(5) . . ?
O5 C71 C66 121.0(5) . . ?
C38 C37 H37 114.2 . . ?
C38 C37 C31 131.6(7) . . ?
C31 C37 H37 114.2 . . ?
C2 C4 H4A 118.0 . . ?
C1C C4 C2 124.0(6) . . ?
C1C C4 H4A 118.0 . . ?
C10 C11 H11A 118.2 . . ?
C12 C11 C10 123.7(5) . . ?
C12 C11 H11A 118.2 . . ?
C17 C16 C15 124.1(7) . . ?
C17 C16 H16 118.0 . . ?
C15 C16 H16 118.0 . . ?
C21 C22 C23 124.6(5) . . ?
C21 C22 H22 117.7 . . ?
C23 C22 H22 117.7 . . ?
O8 C97 C96A 110.0(8) . . ?
O8 C97 C96B 115.7(9) . . ?
O9 C97 O8 119.8(7) . . ?
O9 C97 C96A 129.6(9) . . ?
O9 C97 C96B 124.1(10) . . ?
C64 C65 C66 122.3(4) . . ?
C64 C65 H65 118.8 . . ?
C66 C65 H65 118.8 . . ?
C57 C56 H56 119.6 . . ?
C57 C56 C55 120.8(4) . . ?
C55 C56 H56 119.6 . . ?
C24 C25 H25 118.8 . . ?
C24 C25 C26 122.4(6) . . ?
C26 C25 H25 118.8 . . ?
O13 C51 C48 113.0(5) . . ?
O12 C51 O13 125.3(6) . . ?
O12 C51 C48 121.8(7) . . ?
C54 C55 C58 122.1(5) . . ?
C54 C55 C56 119.3(5) . . ?
C56 C55 C58 118.6(4) . . ?
C2 C82 H82 108.2 . . ?
C2 C82 C80A 104.2(11) . . ?
C2 C82 C83 122.8(7) . . ?
C80A C82 H82 108.2 . . ?
C83 C82 H82 108.2 . . ?
C83 C82 C80A 104.3(10) . . ?
C43 C44 H44 119.1 . . ?
C39 C44 C43 121.8(5) . . ?
C39 C44 H44 119.1 . . ?
C40 C41 C45 120.8(5) . . ?
C42 C41 C40 116.7(5) . . ?
C42 C41 C45 122.5(4) . . ?
C19 C14 C10 120.9(6) . . ?
C19 C14 C15 117.7(5) . . ?
C15 C14 C10 121.4(5) . . ?
C28 C29 H29A 120.0 . . ?
C28 C29 H29B 120.0 . . ?
H29A C29 H29B 120.0 . . ?
C30 C31 C37 124.0(5) . . ?
C32 C31 C30 117.6(6) . . ?
C32 C31 C37 118.4(6) . . ?
C13 C12 C21 120.1(4) . . ?
C11 C12 C21 122.2(4) . . ?
C11 C12 C13 117.7(5) . . ?
C17 C18 C98 125.7(6) . . ?
C17 C18 C19 117.7(5) . . ?
C19 C18 C98 115.2(7) . . ?
C40 C39 C33 120.2(5) . . ?
C44 C39 C40 117.9(4) . . ?
C44 C39 C33 121.9(5) . . ?
C102 N6A H6A 116.4 . . ?
C102 N6A C103 127(2) . . ?
C103 N6A H6A 116.4 . . ?
C99 C89A H89C 114.8 . . ?
C99 C89A H89D 114.8 . . ?
H89C C89A H89D 111.8 . . ?
C90A C89A C99 83.2(10) . . ?
C90A C89A H89C 114.8 . . ?
C90A C89A H89D 114.8 . . ?
N4 C92 H92A 109.7 . . ?
N4 C92 H92B 109.7 . . ?
N4 C92 H92C 109.1 . . ?
N4 C92 H92D 109.1 . . ?
N4 C92 C4A 109.8(9) . . ?
N4 C92 C4B 112.7(12) . . ?
H92A C92 H92B 108.2 . . ?
H92C C92 H92D 107.8 . . ?
C4A C92 H92A 109.7 . . ?
C4A C92 H92B 109.7 . . ?
C4B C92 H92C 109.1 . . ?
C4B C92 H92D 109.1 . . ?
C91A C92A H92E 120.0 . . ?
C91A C92A C93A 120.0 . . ?
C93A C92A H92E 120.0 . . ?
C92A C91A C90A 119.1(9) . . ?
C96A C91A C92A 120.0 . . ?
C96A C91A C90A 116.6(9) . . ?
C91A C96A C97 129.0(9) . . ?
C95A C96A C97 109.9(9) . . ?
C95A C96A C91A 120.0 . . ?
C96A C95A H95A 120.0 . . ?
C96A C95A C94A 120.0 . . ?
C94A C95A H95A 120.0 . . ?
C95A C94A H94A 120.0 . . ?
C95A C94A C93A 120.0 . . ?
C93A C94A H94A 120.0 . . ?
C92A C93A C43 122.2(9) . . ?
C94A C93A C43 117.7(9) . . ?
C94A C93A C92A 120.0 . . ?
N6A C103 H10C 100.5 . . ?
N6A C103 H10D 100.5 . . ?
N6A C103 C1B 145(5) . . ?
H10C C103 H10D 104.3 . . ?
C1B C103 H10C 100.5 . . ?
C1B C103 H10D 100.5 . . ?
C98 C90A H90A 107.1 . . ?
C89A C90A C98 92.0(10) . . ?
C89A C90A H90A 107.1 . . ?
C91A C90A C98 124.5(12) . . ?
C91A C90A C89A 117.5(11) . . ?
C91A C90A H90A 107.1 . . ?
H79A C79A H79B 107.8 . . ?
C80A C79A H79A 109.0 . . ?
C80A C79A H79B 109.0 . . ?
C78A C79A H79A 109.0 . . ?
C78A C79A H79B 109.0 . . ?
C78A C79A C80A 112.9(16) . . ?
C1 C104 H10E 103.3 . . ?
C1 C104 H10F 103.3 . . ?
C1 C104 C1D 135.4(15) . . ?
H10E C104 H10F 105.2 . . ?
C1D C104 H10E 103.3 . . ?
C1D C104 H10F 103.3 . . ?
C82 C80A H80A 105.4 . . ?
C82 C80A H80B 105.4 . . ?
C79A C80A C82 127.6(15) . . ?
C79A C80A H80A 105.4 . . ?
C79A C80A H80B 105.4 . . ?
H80A C80A H80B 106.0 . . ?
H1AA C1A H1AB 120.0 . . ?
C4A C1A H1AA 120.0 . . ?
C4A C1A H1AB 120.0 . . ?
C92 C4A H4AA 112.5 . . ?
C1A C4A C92 135.1(16) . . ?
C1A C4A H4AA 112.5 . . ?
N2 C78A H78A 109.1 . . ?
N2 C78A H78B 109.1 . . ?
C79A C78A N2 112.4(13) . . ?
C79A C78A H78A 109.1 . . ?
C79A C78A H78B 109.1 . . ?
H78A C78A H78B 107.9 . . ?
C1D N6B H6B 119.3 . . ?
C1G N6B H6B 119.3 . . ?
C1G N6B C1D 121.4(7) . . ?
C93B C92B H92F 118.4 . . ?
C91B C92B H92F 118.4 . . ?
C91B C92B C93B 123.3(14) . . ?
C92B C93B C43 120.0(13) . . ?
C94B C93B C43 118.8(12) . . ?
C94B C93B C92B 120.4(11) . . ?
C97 C96B C91B 124.8(12) . . ?
C95B C96B C97 117.7(13) . . ?
C95B C96B C91B 116.1(10) . . ?
C105 C1B C103 120(2) . . ?
C105 C1B H1BA 107.3 . . ?
C105 C1B H1BB 107.3 . . ?
C103 C1B H1BA 107.3 . . ?
C103 C1B H1BB 107.3 . . ?
H1BA C1B H1BB 106.9 . . ?
H10G C101 H10H 120.0 . . ?
C1E C101 H10G 120.0 . . ?
C1E C101 H10H 120.0 . . ?
C93B C94B H94B 120.7 . . ?
C93B C94B C95B 118.6(12) . . ?
C95B C94B H94B 120.7 . . ?
C92B C91B C96B 115.9(11) . . ?
C92B C91B C90B 114.8(13) . . ?
C96B C91B C90B 129.3(12) . . ?
N2 C78B H78C 106.3 . . ?
N2 C78B H78D 106.3 . . ?
H78C C78B H78D 106.4 . . ?
C79B C78B N2 123.9(13) . . ?
C79B C78B H78C 106.3 . . ?
C79B C78B H78D 106.3 . . ?
C78B C79B H79C 103.1 . . ?
C78B C79B H79D 103.1 . . ?
H79C C79B H79D 105.1 . . ?
C80B C79B C78B 136.1(16) . . ?
C80B C79B H79C 103.1 . . ?
C80B C79B H79D 103.1 . . ?
N3 C72 H72A 108.2 . . ?
N3 C72 H72B 108.2 . . ?
H72A C72 H72B 107.3 . . ?
C73 C72 N3 116.5(10) . . ?
C73 C72 H72A 108.2 . . ?
C73 C72 H72B 108.2 . . ?
C5 C1C C8 120.8(5) . . ?
C4 C1C C8 122.4(5) . . ?
C4 C1C C5 116.7(4) . . ?
C89B C90B C91B 136(3) . . ?
C89B C90B H90B 103.3 . . ?
C89B C90B H90C 103.3 . . ?
C91B C90B H90B 103.3 . . ?
C91B C90B H90C 103.3 . . ?
H90B C90B H90C 105.2 . . ?
C96B C95B C94B 124.3(13) . . ?
C96B C95B H95B 117.8 . . ?
C94B C95B H95B 117.8 . . ?
H77C C77 H77D 120.0 . . ?
C4B C77 H77C 120.0 . . ?
C4B C77 H77D 120.0 . . ?
C72 C73 H73 115.8 . . ?
C74 C73 C72 128.4(15) . . ?
C74 C73 H73 115.8 . . ?
C73 C74 H74A 120.0 . . ?
C73 C74 H74B 120.0 . . ?
H74A C74 H74B 120.0 . . ?
C1 C80B H80C 104.1 1_655 . ?
C1 C80B H80D 104.1 1_655 . ?
C79B C80B H80C 104.1 . . ?
C79B C80B H80D 104.1 . . ?
H80C C80B H80D 105.5 . . ?
C47 C100 H100 130.6 . . ?
C47 C100 C1F 98.7(13) . . ?
C1F C100 H100 130.6 . . ?
C92 C4B H4B 114.5 . . ?
C77 C4B C92 131(3) . . ?
C77 C4B H4B 114.5 . . ?
C104 C1D H1DA 108.6 . . ?
C104 C1D H1DB 108.6 . . ?
N6B C1D C104 114.7(11) . . ?
N6B C1D H1DA 108.6 . . ?
N6B C1D H1DB 108.6 . . ?
H1DA C1D H1DB 107.6 . . ?
C47 C1E C101 97.1(10) . . ?
C47 C1E H1E 131.5 . . ?
C101 C1E H1E 131.5 . . ?
C100 C1F H1FA 120.0 . . ?
C100 C1F H1FB 120.0 . . ?
H1FA C1F H1FB 120.0 . . ?
C75 C76A H76C 106.3 . . ?
C75 C76A H76D 106.3 . . ?
H76C C76A H76D 106.4 . . ?
C77A C76A C75 124(2) . . ?
C77A C76A H76C 106.3 . . ?
C77A C76A H76D 106.3 . . ?
C85 C77A H77E 103.8 2_656 . ?
C85 C77A H77F 103.8 2_656 . ?
C76A C77A C85 134(3) . 2_656 ?
C76A C77A H77E 103.8 . . ?
C76A C77A H77F 103.8 . . ?
H77E C77A H77F 105.4 . . ?
C84 C83 H83A 103.4 . . ?
C84 C83 H83B 103.4 . . ?
C82 C83 C84 135.2(12) . . ?
C82 C83 H83A 103.4 . . ?
C82 C83 H83B 103.4 . . ?
H83A C83 H83B 105.2 . . ?
N6B C1G C57 117.8(7) . . ?
O19A C1G C57 120.9(6) . . ?
O19A C1G N6B 121.2(7) . . ?
O11 C20 C17 110.8(6) . . ?
O10 C20 O11 121.2(6) . . ?
O10 C20 C17 128.0(7) . . ?
C21 C26 C25 120.7(5) . . ?
C21 C26 H26 119.7 . . ?
C25 C26 H26 119.7 . . ?

loop_
_geom_bond_atom_site_label_1
_geom_bond_atom_site_label_2
_geom_bond_distance
_geom_bond_site_symmetry_2
_geom_bond_publ_flag
O7 C59 1.217(6) . ?
O17 C70 1.221(6) . ?
O3 C7 1.277(8) . ?
O13 C51 1.284(8) . ?
O2 C36 1.283(9) . ?
O6 C58 1.234(6) . ?
O14 C27 1.174(7) . ?
O12 C51 1.184(7) . ?
O1 C36 1.206(8) . ?
O4 C7 1.224(8) . ?
O8 H8 0.8400 . ?
O8 C97 1.338(10) . ?
O15 H15 0.8400 . ?
O15 C27 1.327(8) . ?
O18A C102 1.23(2) . ?
O16 C63 1.257(8) . ?
O9 C97 1.175(9) . ?
O11 H11 0.8400 . ?
O11 C20 1.334(9) . ?
N5 H5 0.8800 . ?
N5 C59 1.337(7) . ?
N5 C60 1.469(8) . ?
N3 H3 0.8800 . ?
N3 C70 1.309(7) . ?
N3 C72 1.463(7) . ?
N1 H1 0.8800 . ?
N1 C75 1.500(8) . ?
N1 C71 1.319(7) . ?
N2 H2A 0.8800 . ?
N2 H2B 0.8800 . ?
N2 C63 1.316(7) . ?
N2 C78A 1.502(11) . ?
N2 C78B 1.554(10) . ?
N4 H4 0.8800 . ?
N4 C58 1.314(7) . ?
N4 C92 1.448(9) . ?
C27 C24 1.512(9) . ?
C99 H99A 0.9900 . ?
C99 H99B 0.9900 . ?
C99 C98 1.516(13) . ?
C99 C89A 1.640(16) . ?
C87 H87A 0.9900 . ?
C87 H87B 0.9900 . ?
C87 C89B 1.558(13) . ?
C87 C86 1.562(12) . ?
C98 H98 0.9500 . ?
C98 C18 1.500(11) . ?
C98 C90A 1.714(15) . ?
C36 C30 1.508(9) . ?
C48 C47 1.355(8) . ?
C48 C49 1.349(8) . ?
C48 C51 1.541(9) . ?
C85 C88 1.585(10) . ?
C85 C77B 1.654(13) 2_656 ?
C85 C84 1.599(11) . ?
C85 C86 1.595(10) . ?
C85 C77A 1.627(18) 2_656 ?
C105 H10A 0.9900 . ?
C105 H10B 0.9900 . ?
C105 C86 1.586(10) . ?
C105 C1B 1.557(11) . ?
C24 C23 1.403(9) . ?
C24 C25 1.343(8) . ?
C63 C64 1.451(8) . ?
C47 C46 1.367(8) . ?
C47 C100 1.605(15) . ?
C47 C1E 1.598(13) . ?
C59 C53 1.495(7) . ?
C89B H89A 0.9900 . ?
C89B H89B 0.9900 . ?
C89B C90B 1.556(12) . ?
C46 H46 0.9500 . ?
C46 C45 1.369(7) . ?
C40 H40 0.9500 . ?
C40 C41 1.387(7) . ?
C40 C39 1.391(7) . ?
C38 H38A 0.9500 . ?
C38 H38B 0.9500 . ?
C38 C37 1.217(13) . ?
C70 C68 1.518(7) . ?
C61 H61 0.9500 . ?
C61 C62 1.115(18) . ?
C61 C60 1.460(18) . ?
C88 H88A 0.9800 . ?
C88 H88B 0.9800 . ?
C88 H88C 0.9800 . ?
C76B H76A 0.9900 . ?
C76B H76B 0.9900 . ?
C76B C77B 1.506(14) . ?
C76B C75 1.479(14) . ?
C9 H9 0.9500 . ?
C9 C8 1.374(7) . ?
C9 C10 1.399(7) . ?
C77B H77A 0.9900 . ?
C77B H77B 0.9900 . ?
C21 C22 1.350(7) . ?
C21 C12 1.531(8) . ?
C21 C26 1.370(8) . ?
C84 H84A 0.9900 . ?
C84 H84B 0.9900 . ?
C84 C83 1.536(12) . ?
C57 C52 1.381(7) . ?
C57 C102 1.49(2) . ?
C57 C56 1.370(8) . ?
C57 C1G 1.494(9) . ?
C86 H86 1.0000 . ?
C50 H50 0.9500 . ?
C50 C49 1.350(8) . ?
C50 C45 1.354(8) . ?
C1 H1A 0.9900 . ?
C1 H1B 0.9900 . ?
C1 C104 1.449(11) . ?
C1 C80B 1.506(10) 1_455 ?
C30 C35 1.354(10) . ?
C30 C31 1.404(10) . ?
C34 H34 0.9500 . ?
C34 C35 1.359(8) . ?
C34 C33 1.385(8) . ?
C8 C13 1.381(7) . ?
C8 C1C 1.503(7) . ?
C35 H35 0.9500 . ?
C43 C42 1.393(8) . ?
C43 C44 1.378(7) . ?
C43 C93A 1.554(9) . ?
C43 C93B 1.499(12) . ?
C33 C32 1.373(8) . ?
C33 C39 1.488(7) . ?
C17 C16 1.306(9) . ?
C17 C18 1.411(10) . ?
C17 C20 1.492(9) . ?
C62 H62A 0.9500 . ?
C62 H62B 0.9500 . ?
C6 H6 0.9500 . ?
C6 C3 1.371(9) . ?
C6 C5 1.371(7) . ?
C64 C69 1.383(7) . ?
C64 C65 1.373(7) . ?
C69 H69 0.9500 . ?
C69 C68 1.363(7) . ?
C49 H49 0.9500 . ?
C10 C11 1.386(7) . ?
C10 C14 1.495(7) . ?
C52 H52 0.9500 . ?
C52 C53 1.355(7) . ?
O10 C20 1.160(8) . ?
C42 H42 0.9500 . ?
C42 C41 1.384(7) . ?
C2 C3 1.377(9) . ?
C2 C4 1.404(8) . ?
C2 C82 1.487(11) . ?
C102 N6A 1.396(15) . ?
C3 C7 1.498(8) . ?
C66 C67 1.403(7) . ?
C66 C71 1.479(8) . ?
C66 C65 1.398(7) . ?
C5 H5A 0.9500 . ?
C5 C1C 1.386(8) . ?
C60 H60A 0.9900 . ?
C60 H60B 0.9900 . ?
C67 H67 0.9500 . ?
C67 C68 1.378(7) . ?
C53 C54 1.413(7) . ?
C19 H19 0.9500 . ?
C19 C14 1.338(8) . ?
C19 C18 1.428(8) . ?
C54 H54 0.9500 . ?
C54 C55 1.386(7) . ?
C32 H32 0.9500 . ?
C32 C31 1.374(8) . ?
C15 H15A 0.9500 . ?
C15 C16 1.386(8) . ?
C15 C14 1.354(9) . ?
C58 C55 1.490(8) . ?
C45 C41 1.493(7) . ?
C13 H13 0.9500 . ?
C13 C12 1.418(7) . ?
C23 C28 1.462(10) . ?
C23 C22 1.413(8) . ?
C75 H75C 0.9900 . ?
C75 H75D 0.9900 . ?
C75 H75A 0.9900 . ?
C75 H75B 0.9900 . ?
C75 C76A 1.54(4) . ?
C28 H28 0.9500 . ?
C28 C29 1.256(12) . ?
C71 O5 1.234(6) . ?
C37 H37 0.9500 . ?
C37 C31 1.513(12) . ?
C4 H4A 0.9500 . ?
C4 C1C 1.367(8) . ?
C11 H11A 0.9500 . ?
C11 C12 1.339(7) . ?
C16 H16 0.9500 . ?
C22 H22 0.9500 . ?
C97 C96A 1.480(10) . ?
C97 C96B 1.476(13) . ?
C65 H65 0.9500 . ?
C56 H56 0.9500 . ?
C56 C55 1.394(7) . ?
C25 H25 0.9500 . ?
C25 C26 1.376(8) . ?
C82 H82 1.0000 . ?
C82 C80A 1.737(18) . ?
C82 C83 1.510(10) . ?
C44 H44 0.9500 . ?
C44 C39 1.369(8) . ?
C29 H29A 0.9500 . ?
C29 H29B 0.9500 . ?
N6A H6A 0.8800 . ?
N6A C103 1.484(15) . ?
C89A H89C 0.9900 . ?
C89A H89D 0.9900 . ?
C89A C90A 1.590(16) . ?
C92 H92A 0.9900 . ?
C92 H92B 0.9900 . ?
C92 H92C 0.9900 . ?
C92 H92D 0.9900 . ?
C92 C4A 1.502(18) . ?
C92 C4B 1.47(2) . ?
C92A H92E 0.9500 . ?
C92A C91A 1.3900 . ?
C92A C93A 1.3900 . ?
C91A C96A 1.3900 . ?
C91A C90A 1.606(15) . ?
C96A C95A 1.3900 . ?
C95A H95A 0.9500 . ?
C95A C94A 1.3900 . ?
C94A H94A 0.9500 . ?
C94A C93A 1.3900 . ?
C103 H10C 0.9900 . ?
C103 H10D 0.9900 . ?
C103 C1B 1.54(2) . ?
C90A H90A 1.0000 . ?
C79A H79A 0.9900 . ?
C79A H79B 0.9900 . ?
C79A C80A 1.703(18) . ?
C79A C78A 1.496(15) . ?
C104 H10E 0.9900 . ?
C104 H10F 0.9900 . ?
C104 C1D 1.528(13) . ?
C80A H80A 0.9900 . ?
C80A H80B 0.9900 . ?
C1A H1AA 0.9500 . ?
C1A H1AB 0.9500 . ?
C1A C4A 1.300(19) . ?
C4A H4AA 0.9500 . ?
C78A H78A 0.9900 . ?
C78A H78B 0.9900 . ?
N6B H6B 0.8800 . ?
N6B C1D 1.483(9) . ?
N6B C1G 1.338(9) . ?
C92B H92F 0.9500 . ?
C92B C93B 1.388(18) . ?
C92B C91B 1.352(18) . ?
C93B C94B 1.374(18) . ?
C96B C91B 1.55(2) . ?
C96B C95B 1.346(18) . ?
C1B H1BA 0.9900 . ?
C1B H1BB 0.9900 . ?
C101 H10G 0.9500 . ?
C101 H10H 0.9500 . ?
C101 C1E 1.75(2) . ?
C94B H94B 0.9500 . ?
C94B C95B 1.388(16) . ?
C91B C90B 1.620(13) . ?
C78B H78C 0.9900 . ?
C78B H78D 0.9900 . ?
C78B C79B 1.480(13) . ?
C79B H79C 0.9900 . ?
C79B H79D 0.9900 . ?
C79B C80B 1.450(12) . ?
C72 H72A 0.9900 . ?
C72 H72B 0.9900 . ?
C72 C73 1.412(13) . ?
C90B H90B 0.9900 . ?
C90B H90C 0.9900 . ?
C95B H95B 0.9500 . ?
C77 H77C 0.9500 . ?
C77 H77D 0.9500 . ?
C77 C4B 1.28(2) . ?
C73 H73 0.9500 . ?
C73 C74 1.214(14) . ?
C74 H74A 0.9500 . ?
C74 H74B 0.9500 . ?
C80B H80C 0.9900 . ?
C80B H80D 0.9900 . ?
C100 H100 0.9500 . ?
C100 C1F 1.73(2) . ?
C4B H4B 0.9500 . ?
C1D H1DA 0.9900 . ?
C1D H1DB 0.9900 . ?
C1E H1E 0.9500 . ?
C1F H1FA 0.9500 . ?
C1F H1FB 0.9500 . ?
C76A H76C 0.9900 . ?
C76A H76D 0.9900 . ?
C76A C77A 1.51(2) . ?
C77A H77E 0.9900 . ?
C77A H77F 0.9900 . ?
C83 H83A 0.9900 . ?
C83 H83B 0.9900 . ?
C1G O19A 1.239(9) . ?
C26 H26 0.9500 . ?

loop_
_geom_torsion_atom_site_label_1
_geom_torsion_atom_site_label_2
_geom_torsion_atom_site_label_3
_geom_torsion_atom_site_label_4
_geom_torsion
_geom_torsion_site_symmetry_1
_geom_torsion_site_symmetry_2
_geom_torsion_site_symmetry_3
_geom_torsion_site_symmetry_4
_geom_torsion_publ_flag
O7 C59 C53 C52 -174.2(7) . . . . ?
O7 C59 C53 C54 8.6(10) . . . . ?
O17 C70 C68 C69 177.5(7) . . . . ?
O17 C70 C68 C67 -4.1(11) . . . . ?
O2 C36 C30 C35 -3.8(10) . . . . ?
O2 C36 C30 C31 178.1(7) . . . . ?
O6 C58 C55 C54 170.4(7) . . . . ?
O6 C58 C55 C56 -10.0(10) . . . . ?
O14 C27 C24 C23 0.9(13) . . . . ?
O14 C27 C24 C25 177.1(8) . . . . ?
O1 C36 C30 C35 178.1(7) . . . . ?
O1 C36 C30 C31 0.0(12) . . . . ?
O8 C97 C96A C91A 19.6(15) . . . . ?
O8 C97 C96A C95A -147.8(10) . . . . ?
O8 C97 C96B C91B -177.5(16) . . . . ?
O8 C97 C96B C95B 16(2) . . . . ?
O15 C27 C24 C23 178.2(8) . . . . ?
O15 C27 C24 C25 -5.6(11) . . . . ?
O18A C102 N6A C103 -71(7) . . . . ?
O16 C63 C64 C69 15.5(13) . . . . ?
O16 C63 C64 C65 -165.0(9) . . . . ?
O9 C97 C96A C91A -150.9(11) . . . . ?
O9 C97 C96A C95A 41.6(16) . . . . ?
O9 C97 C96B C91B -6(3) . . . . ?
O9 C97 C96B C95B -171.9(14) . . . . ?
N5 C59 C53 C52 3.1(11) . . . . ?
N5 C59 C53 C54 -174.0(6) . . . . ?
N3 C70 C68 C69 -3.5(11) . . . . ?
N3 C70 C68 C67 174.9(7) . . . . ?
N3 C72 C73 C74 -5(2) . . . . ?
N1 C75 C76A C77A -63(4) . . . . ?
N2 C63 C64 C69 -172.0(8) . . . . ?
N2 C63 C64 C65 7.5(13) . . . . ?
N2 C78B C79B C80B 109(2) . . . . ?
N4 C58 C55 C54 -7.4(11) . . . . ?
N4 C58 C55 C56 172.2(7) . . . . ?
N4 C92 C4A C1A -124.7(14) . . . . ?
N4 C92 C4B C77 -159(5) . . . . ?
C27 C24 C23 C28 -6.5(14) . . . . ?
C27 C24 C23 C22 -177.8(7) . . . . ?
C27 C24 C25 C26 175.6(8) . . . . ?
C99 C98 C18 C17 165.0(11) . . . . ?
C99 C98 C18 C19 -28.4(15) . . . . ?
C99 C98 C90A C89A 15.5(10) . . . . ?
C99 C98 C90A C91A 141.2(13) . . . . ?
C99 C89A C90A C98 -14.3(9) . . . . ?
C99 C89A C90A C91A -145.4(13) . . . . ?
C87 C89B C90B C91B 77(8) . . . . ?
C98 C99 C89A C90A 16.3(10) . . . . ?
C36 C30 C35 C34 179.0(7) . . . . ?
C36 C30 C31 C32 178.3(7) . . . . ?
C36 C30 C31 C37 -2.3(12) . . . . ?
C48 C47 C46 C45 -0.4(15) . . . . ?
C48 C47 C100 C1F -142.5(14) . . . . ?
C48 C47 C1E C101 127.5(11) . . . . ?
C85 C84 C83 C82 -112(2) . . . . ?
C24 C23 C28 C29 152.6(11) . . . . ?
C24 C23 C22 C21 -2.6(12) . . . . ?
C24 C25 C26 C21 6.5(14) . . . . ?
C63 N2 C78A C79A 125.7(16) . . . . ?
C63 N2 C78B C79B 82.6(17) . . . . ?
C63 C64 C69 C68 179.4(7) . . . . ?
C63 C64 C65 C66 179.6(7) . . . . ?
C47 C48 C49 C50 -3.2(14) . . . . ?
C47 C48 C51 O13 175.0(8) . . . . ?
C47 C48 C51 O12 -6.0(13) . . . . ?
C47 C46 C45 C50 -1.2(13) . . . . ?
C47 C46 C45 C41 177.0(8) . . . . ?
C59 N5 C60 C61 -88.3(11) . . . . ?
C59 C53 C54 C55 177.4(6) . . . . ?
C89B C87 C86 C85 -165(2) . . . . ?
C46 C47 C100 C1F 63.0(19) . . . . ?
C46 C47 C1E C101 -72.3(13) . . . . ?
C46 C45 C41 C40 -175.5(7) . . . . ?
C46 C45 C41 C42 5.4(11) . . . . ?
C38 C37 C31 C30 -176.9(14) . . . . ?
C38 C37 C31 C32 2.4(19) . . . . ?
C70 N3 C72 C73 -91.5(11) . . . . ?
C88 C85 C84 C83 -91(2) . . . . ?
C88 C85 C86 C87 24(3) . . . . ?
C88 C85 C86 C105 -107(2) . . . . ?
C9 C8 C13 C12 -2.2(9) . . . . ?
C9 C8 C1C C5 -157.1(6) . . . . ?
C9 C8 C1C C4 24.8(10) . . . . ?
C9 C10 C11 C12 -0.3(10) . . . . ?
C9 C10 C14 C19 151.7(7) . . . . ?
C9 C10 C14 C15 -28.0(10) . . . . ?
C77B C85 C84 C83 19(3) 2_656 . . . ?
C77B C85 C86 C87 -78(3) 2_656 . . . ?
C77B C76B C75 N1 98(2) . . . . ?
C84 C85 C86 C87 128(2) . . . . ?
C84 C85 C86 C105 -3(2) . . . . ?
C57 C52 C53 C59 -179.5(7) . . . . ?
C57 C52 C53 C54 -2.4(10) . . . . ?
C57 C102 N6A C103 107(7) . . . . ?
C57 C56 C55 C54 -1.9(10) . . . . ?
C57 C56 C55 C58 178.5(6) . . . . ?
C86 C87 C89B C90B -91(7) . . . . ?
C86 C85 C84 C83 166.8(19) . . . . ?
C86 C105 C1B C103 -159(5) . . . . ?
C50 C45 C41 C40 2.6(10) . . . . ?
C50 C45 C41 C42 -176.5(7) . . . . ?
C1 C104 C1D N6B 88(2) . . . . ?
C34 C33 C32 C31 -4.2(10) . . . . ?
C34 C33 C39 C40 -152.4(6) . . . . ?
C34 C33 C39 C44 30.3(10) . . . . ?
C8 C9 C10 C11 -0.7(9) . . . . ?
C8 C9 C10 C14 178.3(6) . . . . ?
C8 C13 C12 C21 -179.1(6) . . . . ?
C8 C13 C12 C11 1.2(9) . . . . ?
C35 C30 C31 C32 0.3(11) . . . . ?
C35 C30 C31 C37 179.6(8) . . . . ?
C35 C34 C33 C32 1.5(11) . . . . ?
C35 C34 C33 C39 179.9(7) . . . . ?
C43 C42 C41 C40 1.8(10) . . . . ?
C43 C42 C41 C45 -179.0(6) . . . . ?
C43 C44 C39 C40 2.6(10) . . . . ?
C43 C44 C39 C33 179.9(6) . . . . ?
C43 C93B C94B C95B -176.8(13) . . . . ?
C33 C34 C35 C30 1.9(12) . . . . ?
C33 C32 C31 C30 3.3(11) . . . . ?
C33 C32 C31 C37 -176.1(7) . . . . ?
C62 C61 C60 N5 132.3(14) . . . . ?
C6 C3 C7 O3 -2.4(10) . . . . ?
C6 C3 C7 O4 179.4(8) . . . . ?
C6 C5 C1C C8 -175.8(7) . . . . ?
C6 C5 C1C C4 2.4(10) . . . . ?
C64 C69 C68 C70 179.8(7) . . . . ?
C64 C69 C68 C67 1.4(10) . . . . ?
C69 C64 C65 C66 -0.9(11) . . . . ?
C49 C48 C47 C46 2.5(13) . . . . ?
C49 C48 C47 C100 -151.7(13) . . . . ?
C49 C48 C47 C1E 162.0(11) . . . . ?
C49 C48 C51 O13 -7.5(11) . . . . ?
C49 C48 C51 O12 171.5(9) . . . . ?
C49 C50 C45 C46 0.6(13) . . . . ?
C49 C50 C45 C41 -177.6(8) . . . . ?
C10 C9 C8 C13 2.0(9) . . . . ?
C10 C9 C8 C1C -179.0(6) . . . . ?
C10 C11 C12 C21 -179.6(6) . . . . ?
C10 C11 C12 C13 0.1(10) . . . . ?
C52 C57 C102 O18A 35(3) . . . . ?
C52 C57 C102 N6A -143(2) . . . . ?
C52 C57 C56 C55 -0.4(11) . . . . ?
C52 C57 C1G N6B 179.6(9) . . . . ?
C52 C57 C1G O19A 0.0(17) . . . . ?
C52 C53 C54 C55 0.1(10) . . . . ?
C42 C43 C44 C39 -0.8(10) . . . . ?
C42 C43 C93A C92A -44.7(14) . . . . ?
C42 C43 C93A C94A 132.8(8) . . . . ?
C42 C43 C93B C92B 154.9(13) . . . . ?
C42 C43 C93B C94B -36(2) . . . . ?
C2 C3 C7 O3 178.1(7) . . . . ?
C2 C3 C7 O4 -0.2(12) . . . . ?
C2 C4 C1C C8 177.1(7) . . . . ?
C2 C4 C1C C5 -1.1(11) . . . . ?
C2 C82 C80A C79A -173.9(12) . . . . ?
C2 C82 C83 C84 19(2) . . . . ?
C102 C57 C52 C53 -175(2) . . . . ?
C102 C57 C56 C55 177(2) . . . . ?
C102 N6A C103 C1B -26(13) . . . . ?
C3 C6 C5 C1C -1.2(12) . . . . ?
C3 C2 C4 C1C -1.5(12) . . . . ?
C3 C2 C82 C80A 66.9(11) . . . . ?
C3 C2 C82 C83 -175.3(11) . . . . ?
C66 C67 C68 C70 179.9(6) . . . . ?
C66 C67 C68 C69 -1.6(10) . . . . ?
C5 C6 C3 C2 -1.4(12) . . . . ?
C5 C6 C3 C7 179.0(7) . . . . ?
C60 N5 C59 O7 -2.9(12) . . . . ?
C60 N5 C59 C53 179.7(8) . . . . ?
C67 C66 C71 N1 0.0(11) . . . . ?
C67 C66 C71 O5 -179.9(7) . . . . ?
C67 C66 C65 C64 0.7(10) . . . . ?
C53 C54 C55 C58 -178.4(6) . . . . ?
C53 C54 C55 C56 2.0(10) . . . . ?
C32 C33 C39 C40 25.9(9) . . . . ?
C32 C33 C39 C44 -151.4(6) . . . . ?
C58 N4 C92 C4A -78.3(11) . . . . ?
C58 N4 C92 C4B -125(2) . . . . ?
C45 C50 C49 C48 1.7(15) . . . . ?
C13 C8 C1C C5 21.9(9) . . . . ?
C13 C8 C1C C4 -156.2(6) . . . . ?
C23 C24 C25 C26 -8.2(14) . . . . ?
C75 N1 C71 C66 -172.6(8) . . . . ?
C75 N1 C71 O5 7.3(12) . . . . ?
C75 C76B C77B C85 -140(2) . . . 2_656 ?
C75 C76A C77A C85 -163(4) . . . 2_656 ?
C28 C23 C22 C21 -174.5(8) . . . . ?
C71 N1 C75 C76B 72.2(12) . . . . ?
C71 N1 C75 C76A 108.1(13) . . . . ?
C71 C66 C67 C68 176.6(6) . . . . ?
C71 C66 C65 C64 -175.5(7) . . . . ?
C4 C2 C3 C6 2.7(11) . . . . ?
C4 C2 C3 C7 -177.8(7) . . . . ?
C4 C2 C82 C80A -114.2(10) . . . . ?
C4 C2 C82 C83 3.6(18) . . . . ?
C11 C10 C14 C19 -29.3(10) . . . . ?
C11 C10 C14 C15 151.0(8) . . . . ?
C16 C17 C18 C98 165.1(10) . . . . ?
C16 C17 C18 C19 -1.2(12) . . . . ?
C16 C17 C20 O11 3.3(12) . . . . ?
C16 C17 C20 O10 -175.1(10) . . . . ?
C16 C15 C14 C10 179.4(8) . . . . ?
C16 C15 C14 C19 -0.3(13) . . . . ?
C22 C21 C12 C13 12.4(10) . . . . ?
C22 C21 C12 C11 -167.9(6) . . . . ?
C22 C21 C26 C25 -2.7(12) . . . . ?
C22 C23 C28 C29 -36.3(16) . . . . ?
C97 C96A C95A C94A 168.7(12) . . . . ?
C97 C96B C91B C92B -179.7(17) . . . . ?
C97 C96B C91B C90B 2(3) . . . . ?
C97 C96B C95B C94B 176.2(14) . . . . ?
C65 C64 C69 C68 -0.2(11) . . . . ?
C65 C66 C67 C68 0.5(9) . . . . ?
C65 C66 C71 N1 176.0(7) . . . . ?
C65 C66 C71 O5 -3.9(11) . . . . ?
C56 C57 C52 C53 2.7(11) . . . . ?
C56 C57 C102 O18A -142(3) . . . . ?
C56 C57 C102 N6A 40(3) . . . . ?
C56 C57 C1G N6B -3.8(16) . . . . ?
C56 C57 C1G O19A 176.6(11) . . . . ?
C25 C24 C23 C28 177.3(9) . . . . ?
C25 C24 C23 C22 6.0(12) . . . . ?
C51 C48 C47 C46 -179.9(8) . . . . ?
C51 C48 C47 C100 25.8(15) . . . . ?
C51 C48 C47 C1E -20.5(14) . . . . ?
C51 C48 C49 C50 179.1(8) . . . . ?
C82 C2 C3 C6 -178.4(9) . . . . ?
C82 C2 C3 C7 1.1(13) . . . . ?
C82 C2 C4 C1C 179.6(9) . . . . ?
C44 C43 C42 C41 -1.5(10) . . . . ?
C44 C43 C93A C92A 127.5(10) . . . . ?
C44 C43 C93A C94A -55.0(12) . . . . ?
C44 C43 C93B C92B -21(2) . . . . ?
C44 C43 C93B C94B 148.1(13) . . . . ?
C41 C40 C39 C33 -179.6(6) . . . . ?
C41 C40 C39 C44 -2.3(10) . . . . ?
C14 C10 C11 C12 -179.4(6) . . . . ?
C14 C19 C18 C98 -162.9(9) . . . . ?
C14 C19 C18 C17 4.8(11) . . . . ?
C14 C15 C16 C17 4.0(16) . . . . ?
C31 C30 C35 C34 -2.8(11) . . . . ?
C12 C21 C22 C23 177.4(7) . . . . ?
C12 C21 C26 C25 -179.2(7) . . . . ?
C18 C98 C90A C89A -106.3(10) . . . . ?
C18 C98 C90A C91A 19.4(15) . . . . ?
C18 C17 C16 C15 -3.1(15) . . . . ?
C18 C17 C20 O11 -170.2(8) . . . . ?
C18 C17 C20 O10 11.4(14) . . . . ?
C18 C19 C14 C10 176.3(6) . . . . ?
C18 C19 C14 C15 -4.0(11) . . . . ?
C39 C40 C41 C42 0.1(10) . . . . ?
C39 C40 C41 C45 -179.0(6) . . . . ?
C39 C33 C32 C31 177.5(7) . . . . ?
N6A C103 C1B C105 -104(8) . . . . ?
C89A C99 C98 C18 91.1(13) . . . . ?
C89A C99 C98 C90A -15.1(9) . . . . ?
C92 N4 C58 O6 0.3(13) . . . . ?
C92 N4 C58 C55 178.2(8) . . . . ?
C92A C91A C96A C97 -166.3(14) . . . . ?
C92A C91A C96A C95A 0.0 . . . . ?
C92A C91A C90A C98 -98.2(13) . . . . ?
C92A C91A C90A C89A 15.7(18) . . . . ?
C91A C92A C93A C43 177.5(14) . . . . ?
C91A C92A C93A C94A 0.0 . . . . ?
C91A C96A C95A C94A 0.0 . . . . ?
C96A C91A C90A C98 58.6(15) . . . . ?
C96A C91A C90A C89A 172.5(11) . . . . ?
C96A C95A C94A C93A 0.0 . . . . ?
C95A C94A C93A C43 -177.6(13) . . . . ?
C95A C94A C93A C92A 0.0 . . . . ?
C93A C43 C42 C41 170.8(9) . . . . ?
C93A C43 C44 C39 -173.1(9) . . . . ?
C93A C92A C91A C96A 0.0 . . . . ?
C93A C92A C91A C90A 156.0(14) . . . . ?
C90A C98 C18 C17 -102.2(10) . . . . ?
C90A C98 C18 C19 64.3(10) . . . . ?
C90A C91A C96A C97 37.1(15) . . . . ?
C90A C91A C96A C95A -156.6(14) . . . . ?
C80A C82 C83 C84 136.9(18) . . . . ?
C80A C79A C78A N2 71(2) . . . . ?
C78A N2 C63 O16 -21.6(19) . . . . ?
C78A N2 C63 C64 165.7(14) . . . . ?
C78A C79A C80A C82 52(2) . . . . ?
C92B C93B C94B C95B -8(2) . . . . ?
C92B C91B C90B C89B 18(3) . . . . ?
C93B C43 C42 C41 -177.7(10) . . . . ?
C93B C43 C44 C39 175.4(11) . . . . ?
C93B C92B C91B C96B 8(3) . . . . ?
C93B C92B C91B C90B -173.0(17) . . . . ?
C93B C94B C95B C96B 1(3) . . . . ?
C96B C91B C90B C89B -163(2) . . . . ?
C1B C105 C86 C87 -18(5) . . . . ?
C1B C105 C86 C85 124(4) . . . . ?
C91B C92B C93B C43 171.3(17) . . . . ?
C91B C92B C93B C94B 2(3) . . . . ?
C91B C96B C95B C94B 9(3) . . . . ?
C78B N2 C63 O16 10.6(14) . . . . ?
C78B N2 C63 C64 -162.0(10) . . . . ?
C78B C79B C80B C1 -157.2(19) . . . 1_655 ?
C72 N3 C70 O17 2.6(13) . . . . ?
C72 N3 C70 C68 -176.4(8) . . . . ?
C1C C8 C13 C12 178.7(6) . . . . ?
C95B C96B C91B C92B -13(2) . . . . ?
C95B C96B C91B C90B 168.1(19) . . . . ?
C80B C1 C104 C1D -175.0(18) 1_455 . . . ?
C100 C47 C46 C45 153.3(13) . . . . ?
C1D N6B C1G C57 -171.4(11) . . . . ?
C1D N6B C1G O19A 8(2) . . . . ?
C1E C47 C46 C45 -160.8(11) . . . . ?
C77A C85 C84 C83 49(3) 2_656 . . . ?
C77A C85 C86 C87 -117(3) 2_656 . . . ?
C77A C85 C86 C105 112(2) 2_656 . . . ?
C83 C82 C80A C79A 56.2(16) . . . . ?
C1G C57 C52 C53 179.3(8) . . . . ?
C1G C57 C56 C55 -177.0(8) . . . . ?
C1G N6B C1D C104 95.5(14) . . . . ?
C20 C17 C16 C15 -176.7(9) . . . . ?
C20 C17 C18 C98 -21.2(14) . . . . ?
C20 C17 C18 C19 172.6(7) . . . . ?
C26 C21 C22 C23 1.0(11) . . . . ?
C26 C21 C12 C13 -171.3(7) . . . . ?
C26 C21 C12 C11 8.5(10) . . . . ?

loop_
_smtbx_masks_void_nr
_smtbx_masks_void_average_x
_smtbx_masks_void_average_y
_smtbx_masks_void_average_z
_smtbx_masks_void_volume
_smtbx_masks_void_count_electrons
_smtbx_masks_void_content
1 -0.291 0.500 0.000 1635.7 268.5 '6 C6H12'
